data_7126822
loop_
_publ_author_name
'Rowland, Casey A.'
'Lorzing, Gregory R.'
'Bhattacharjee, Rameswar'
'Caratzoulas, Stavros'
'Yap, Glenn P. A.'
'Bloch, Eric D.'

_publ_section_title
;
 Design and synthesis of aryl-functionalized carbazole-based porous
 coordination cages.
;
_journal_issue 65
_journal_name_full 'Chemical communications (Cambridge, England)'
_journal_page_first 9352
_journal_page_last 9355
_journal_paper_doi 10.1039/d0cc03910a
_journal_volume 56
_journal_year 2020
_chemical_formula_sum 'C312 H180 Mo12 N12 O48'
_chemical_formula_weight 6015.95
_space_group_crystal_system monoclinic
_space_group_IT_number 14
_space_group_name_Hall '-P 2ybc'
_space_group_name_H-M_alt 'P 1 21/c 1'
_atom_sites_solution_hydrogens geom
_audit_creation_method SHELXL-2017/1
_audit_update_record
;
2019-07-17 deposited with the CCDC.	2020-07-03 downloaded from the CCDC.
;
_cell_angle_alpha 90
_cell_angle_beta 93.427(3)
_cell_angle_gamma 90
_cell_formula_units_Z 2
_cell_length_a 19.686(3)
_cell_length_b 27.191(3)
_cell_length_c 39.897(5)
_cell_measurement_reflns_used 6300
_cell_measurement_temperature 200(2)
_cell_measurement_theta_max 34.27
_cell_measurement_theta_min 2.25
_cell_volume 21318(5)
_computing_cell_refinement 'Bruker SAINT'
_computing_data_collection 'Bruker APEX2'
_computing_data_reduction 'Bruker SAINT'
_computing_molecular_graphics 'Bruker SHELXTL'
_computing_publication_material 'Bruker SHELXTL'
_computing_structure_refinement 'SHELXL-2017/1 (Sheldrick, 2017)'
_computing_structure_solution 'SHELXS-97 (Sheldrick 2008)'
_diffrn_ambient_temperature 200(2)
_diffrn_detector_area_resol_mean 8.33
_diffrn_measured_fraction_theta_full 0.955
_diffrn_measured_fraction_theta_max 0.955
_diffrn_measurement_device_type 'Bruker AXS APEX diffractometer'
_diffrn_measurement_method '\f and \w scans'
_diffrn_radiation_type CuK\a
_diffrn_radiation_wavelength 1.54178
_diffrn_reflns_av_R_equivalents 0.1777
_diffrn_reflns_av_unetI/netI 0.1613
_diffrn_reflns_Laue_measured_fraction_full 0.955
_diffrn_reflns_Laue_measured_fraction_max 0.955
_diffrn_reflns_limit_h_max 14
_diffrn_reflns_limit_h_min -14
_diffrn_reflns_limit_k_max 20
_diffrn_reflns_limit_k_min -20
_diffrn_reflns_limit_l_max 30
_diffrn_reflns_limit_l_min -29
_diffrn_reflns_number 55740
_diffrn_reflns_point_group_measured_fraction_full 0.955
_diffrn_reflns_point_group_measured_fraction_max 0.955
_diffrn_reflns_theta_full 35.942
_diffrn_reflns_theta_max 35.942
_diffrn_reflns_theta_min 1.967
_exptl_absorpt_coefficient_mu 3.190
_exptl_absorpt_correction_T_max 0.7471
_exptl_absorpt_correction_T_min 0.5766
_exptl_absorpt_correction_type multi-scan
_exptl_absorpt_process_details 'APEX3 (Bruker, 2007)'
_exptl_crystal_colour orange
_exptl_crystal_density_diffrn 0.937
_exptl_crystal_description block
_exptl_crystal_F_000 6048
_exptl_crystal_size_max 0.094
_exptl_crystal_size_mid 0.076
_exptl_crystal_size_min 0.051
_refine_diff_density_max 1.174
_refine_diff_density_min -0.678
_refine_diff_density_rms 0.097
_refine_ls_extinction_method none
_refine_ls_goodness_of_fit_ref 0.965
_refine_ls_hydrogen_treatment constr
_refine_ls_matrix_type full
_refine_ls_number_parameters 1501
_refine_ls_number_reflns 9413
_refine_ls_number_restraints 4026
_refine_ls_restrained_S_all 0.812
_refine_ls_R_factor_all 0.1969
_refine_ls_R_factor_gt 0.1175
_refine_ls_shift/su_max 0.000
_refine_ls_shift/su_mean 0.000
_refine_ls_structure_factor_coef Fsqd
_refine_ls_weighting_details 'w=1/[\s^2^(Fo^2^)+(0.1494P)^2^+884.3677P] where P=(Fo^2^+2Fc^2^)/3'
_refine_ls_weighting_scheme calc
_refine_ls_wR_factor_gt 0.2800
_refine_ls_wR_factor_ref 0.3528
_reflns_Friedel_coverage 0.000
_reflns_number_gt 4978
_reflns_number_total 9413
_reflns_threshold_expression 'I > 2\s(I)'
_cod_data_source_file d0cc03910a2.cif
_cod_data_source_block eric183_sq
_cod_depositor_comments 'Adding full bibliography for 7126816--7126823.cif.'
_cod_original_sg_symbol_H-M 'P 21/c'
_cod_database_code 7126822
_shelx_shelxl_version_number 2017/1
_shelx_space_group_comment
; 
The symmetry employed for this shelxl refinement is uniquely defined 
by the following loop, which should always be used as a source of 
symmetry information in preference to the above space-group names. 
They are only intended as comments. 
;
_shelx_estimated_absorpt_t_min 0.754
_shelx_estimated_absorpt_t_max 0.854

loop_
_space_group_symop_operation_xyz
'x, y, z'
'-x, y+1/2, -z+1/2'
'-x, -y, -z'
'x, -y-1/2, z-1/2'

loop_
_atom_site_label
_atom_site_type_symbol
_atom_site_fract_x
_atom_site_fract_y
_atom_site_fract_z
_atom_site_U_iso_or_equiv
_atom_site_adp_type
_atom_site_occupancy
_atom_site_site_symmetry_order
_atom_site_calc_flag
_atom_site_refinement_flags_posn
_atom_site_refinement_flags_adp
_atom_site_refinement_flags_occupancy
_atom_site_disorder_assembly
_atom_site_disorder_group
Mo1 Mo 0.21874(18) 0.12130(12) 0.40170(10) 0.0878(14) Uani 1 1 d . . . . .
Mo2 Mo 0.14051(18) 0.15744(13) 0.37306(10) 0.0930(15) Uani 1 1 d . . . . .
Mo3 Mo 0.74431(17) 0.19199(12) 0.45234(10) 0.0845(14) Uani 1 1 d . . . . .
Mo4 Mo 0.81241(18) 0.24558(13) 0.43709(10) 0.0939(15) Uani 1 1 d . . . . .
Mo5 Mo 0.42151(18) 0.15347(12) 0.64759(10) 0.0855(14) Uani 1 1 d . . . . .
Mo6 Mo 0.39913(18) 0.19429(12) 0.69084(10) 0.0902(14) Uani 1 1 d . . . . .
O1_1 O 0.2946(10) 0.1692(7) 0.3858(6) 0.073(5) Uani 1 1 d D U . . .
O2_1 O 0.2123(10) 0.2068(7) 0.3556(6) 0.077(5) Uani 1 1 d D U . . .
O3_1 O 0.6625(10) 0.2265(7) 0.4226(6) 0.075(5) Uani 1 1 d D U . . .
O4_1 O 0.7369(10) 0.2823(7) 0.4076(6) 0.076(5) Uani 1 1 d D U . . .
N1_1 N 0.4567(12) 0.3501(8) 0.3309(7) 0.097(5) Uani 1 1 d D U . . .
C1_1 C 0.2740(14) 0.1983(11) 0.3644(9) 0.080(5) Uani 1 1 d D U . . .
C2_1 C 0.4347(13) 0.2755(11) 0.3563(9) 0.091(5) Uani 1 1 d D U . . .
C3_1 C 0.3884(13) 0.2383(10) 0.3648(9) 0.090(5) Uani 1 1 d D U . . .
H3_1 H 0.405392 0.211363 0.377977 0.108 Uiso 1 1 calc R U . . .
C4_1 C 0.3204(13) 0.2391(11) 0.3551(9) 0.090(5) Uani 1 1 d D U . . .
C5_1 C 0.2998(14) 0.2763(11) 0.3333(9) 0.096(6) Uani 1 1 d D U . . .
H5_1 H 0.254486 0.274776 0.323808 0.115 Uiso 1 1 calc R U . . .
C6_1 C 0.3400(13) 0.3162(11) 0.3239(9) 0.097(6) Uani 1 1 d D U . . .
H6_1 H 0.321984 0.343112 0.311023 0.117 Uiso 1 1 calc R U . . .
C7_1 C 0.4096(14) 0.3129(11) 0.3352(9) 0.095(5) Uani 1 1 d D U . . .
C8_1 C 0.5041(13) 0.2879(10) 0.3645(9) 0.091(5) Uani 1 1 d D U . . .
C9_1 C 0.5576(13) 0.2653(10) 0.3841(8) 0.089(5) Uani 1 1 d D U . . .
H9_1 H 0.549643 0.235474 0.395654 0.106 Uiso 1 1 calc R U . . .
C10_1 C 0.6213(13) 0.2865(11) 0.3865(9) 0.086(5) Uani 1 1 d D U . . .
C11_1 C 0.6309(14) 0.3313(10) 0.3707(8) 0.089(6) Uani 1 1 d D U . . .
H11_1 H 0.674974 0.345520 0.373265 0.107 Uiso 1 1 calc R U . . .
C12_1 C 0.5818(13) 0.3570(10) 0.3514(9) 0.091(5) Uani 1 1 d D U . . .
H12_1 H 0.589963 0.387730 0.341125 0.109 Uiso 1 1 calc R U . . .
C13_1 C 0.5185(14) 0.3327(10) 0.3488(9) 0.092(5) Uani 1 1 d D U . . .
C14_1 C 0.6814(13) 0.2644(11) 0.4061(9) 0.080(5) Uani 1 1 d D U . . .
C15_1 C 0.4125(12) 0.3997(7) 0.2834(6) 0.107(6) Uani 1 1 d DG U . . .
H15_1 H 0.398410 0.370533 0.271906 0.129 Uiso 1 1 calc R U . . .
C16_1 C 0.4001(12) 0.4453(9) 0.2686(5) 0.112(6) Uani 1 1 d DG U . . .
H16_1 H 0.377599 0.447335 0.246898 0.134 Uiso 1 1 calc R U . . .
C17_1 C 0.4206(13) 0.4880(6) 0.2855(6) 0.117(6) Uani 1 1 d DG U . . .
C18_1 C 0.4535(13) 0.4851(7) 0.3172(6) 0.113(6) Uani 1 1 d DG U . . .
H18_1 H 0.467593 0.514244 0.328771 0.136 Uiso 1 1 calc R U . . .
C19_1 C 0.4659(12) 0.4395(9) 0.3321(5) 0.108(6) Uani 1 1 d DG U . . .
H19_1 H 0.488403 0.437443 0.353779 0.130 Uiso 1 1 calc R U . . .
C20_1 C 0.4454(12) 0.3968(6) 0.3152(6) 0.103(5) Uani 1 1 d DG U . . .
C21_1 C 0.3409(13) 0.5451(9) 0.2563(7) 0.125(7) Uani 1 1 d DG U . . .
H21_1 H 0.307485 0.519851 0.256027 0.150 Uiso 1 1 calc R U . . .
C22_1 C 0.3253(12) 0.5904(11) 0.2418(7) 0.127(7) Uani 1 1 d DG U . . .
H22_1 H 0.281195 0.596243 0.231553 0.152 Uiso 1 1 calc R U . . .
C23_1 C 0.3742(17) 0.6273(7) 0.2421(7) 0.128(8) Uani 1 1 d DG U . . .
H23_1 H 0.363566 0.658337 0.232209 0.153 Uiso 1 1 calc R U . . .
C24_1 C 0.4388(14) 0.6188(8) 0.2571(7) 0.125(7) Uani 1 1 d DG U . . .
H24_1 H 0.472227 0.644038 0.257338 0.150 Uiso 1 1 calc R U . . .
C25_1 C 0.4544(11) 0.5735(10) 0.2716(6) 0.123(7) Uani 1 1 d DG U . . .
H25_1 H 0.498519 0.567646 0.281812 0.148 Uiso 1 1 calc R U . . .
C26_1 C 0.4055(15) 0.5366(7) 0.2712(6) 0.121(6) Uani 1 1 d DG U . . .
O1_2 O 0.8226(10) 0.1541(7) 0.4825(6) 0.066(5) Uani 1 1 d D U . . .
O2_2 O 0.8961(10) 0.2119(7) 0.4659(6) 0.070(5) Uani 1 1 d D U . . .
O3_2 O 0.8522(9) -0.0728(7) 0.5799(5) 0.065(5) Uani 1 1 d D U . . .
O4_2 O 0.9350(9) -0.1114(8) 0.6093(6) 0.071(6) Uani 1 1 d D U . . .
N1_2 N 1.0985(10) 0.0563(9) 0.5327(7) 0.095(5) Uani 1 1 d D U . . .
C1_2 C 0.8773(13) 0.1722(11) 0.4782(9) 0.074(5) Uani 1 1 d D U . . .
C2_2 C 0.9832(13) 0.0711(11) 0.5230(9) 0.086(5) Uani 1 1 d D U . . .
C3_2 C 0.9299(13) 0.1006(10) 0.5088(9) 0.083(5) Uani 1 1 d D U . . .
H3_2 H 0.884751 0.088989 0.510427 0.100 Uiso 1 1 calc R U . . .
C4_2 C 0.9382(12) 0.1447(10) 0.4930(9) 0.081(5) Uani 1 1 d D U . . .
C5_2 C 1.0046(13) 0.1594(10) 0.4905(9) 0.085(5) Uani 1 1 d D U . . .
H5_2 H 1.012041 0.190148 0.480051 0.102 Uiso 1 1 calc R U . . .
C6_2 C 1.0622(13) 0.1325(10) 0.5022(9) 0.090(5) Uani 1 1 d D U . . .
H6_2 H 1.107115 0.144267 0.500067 0.108 Uiso 1 1 calc R U . . .
C7_2 C 1.0489(13) 0.0866(11) 0.5174(9) 0.090(5) Uani 1 1 d D U . . .
C8_2 C 0.9903(13) 0.0277(11) 0.5426(9) 0.087(5) Uani 1 1 d D U . . .
C9_2 C 0.9423(13) -0.0062(10) 0.5540(9) 0.087(5) Uani 1 1 d D U . . .
H9_2 H 0.895046 -0.000855 0.549107 0.104 Uiso 1 1 calc R U . . .
C10_2 C 0.9640(13) -0.0469(11) 0.5720(9) 0.085(5) Uani 1 1 d D U . . .
C11_2 C 1.0336(13) -0.0533(11) 0.5783(9) 0.090(6) Uani 1 1 d D U . . .
H11_2 H 1.047719 -0.080515 0.591994 0.108 Uiso 1 1 calc R U . . .
C12_2 C 1.0844(13) -0.0237(11) 0.5666(9) 0.093(6) Uani 1 1 d D U . . .
H12_2 H 1.131523 -0.030706 0.570510 0.111 Uiso 1 1 calc R U . . .
C13_2 C 1.0600(13) 0.0177(11) 0.5481(9) 0.090(5) Uani 1 1 d D U . . .
C14_2 C 0.9158(13) -0.0813(11) 0.5884(8) 0.073(5) Uani 1 1 d D U . . .
C15_2 C 1.1974(11) 0.0654(9) 0.5715(6) 0.109(6) Uani 1 1 d DG U . . .
H15_2 H 1.169562 0.056987 0.589279 0.130 Uiso 1 1 calc R U . . .
C16_2 C 1.2655(12) 0.0770(9) 0.5783(5) 0.113(6) Uani 1 1 d DG U . . .
H16_2 H 1.284353 0.076521 0.600797 0.135 Uiso 1 1 calc R U . . .
C17_2 C 1.3062(8) 0.0892(9) 0.5522(7) 0.119(6) Uani 1 1 d DG U . . .
C18_2 C 1.2787(11) 0.0898(9) 0.5193(6) 0.116(6) Uani 1 1 d DG U . . .
H18_2 H 1.306467 0.098210 0.501537 0.140 Uiso 1 1 calc R U . . .
C19_2 C 1.2105(11) 0.0782(9) 0.5125(5) 0.111(6) Uani 1 1 d DG U . . .
H19_2 H 1.191676 0.078675 0.490018 0.133 Uiso 1 1 calc R U . . .
C20_2 C 1.1698(8) 0.0660(9) 0.5386(6) 0.104(5) Uani 1 1 d DG U . . .
C21_2 C 1.4159(14) 0.0743(9) 0.5833(7) 0.135(7) Uani 1 1 d DG U . . .
H21_2 H 1.395304 0.048194 0.594874 0.162 Uiso 1 1 calc R U . . .
C22_2 C 1.4844(13) 0.0851(11) 0.5901(7) 0.138(8) Uani 1 1 d DG U . . .
H22_2 H 1.510584 0.066332 0.606232 0.165 Uiso 1 1 calc R U . . .
C23_2 C 1.5145(9) 0.1232(12) 0.5731(8) 0.138(8) Uani 1 1 d DG U . . .
H23_2 H 1.561268 0.130579 0.577736 0.166 Uiso 1 1 calc R U . . .
C24_2 C 1.4761(14) 0.1506(10) 0.5494(7) 0.136(8) Uani 1 1 d DG U . . .
H24_2 H 1.496673 0.176688 0.537880 0.163 Uiso 1 1 calc R U . . .
C25_2 C 1.4076(13) 0.1398(10) 0.5427(7) 0.133(7) Uani 1 1 d DG U . . .
H25_2 H 1.381394 0.158551 0.526521 0.160 Uiso 1 1 calc R U . . .
C26_2 C 1.3775(9) 0.1017(11) 0.5596(7) 0.130(6) Uani 1 1 d DG U . . .
O1_3 O 0.7638(10) 0.1442(7) 0.4107(6) 0.069(5) Uani 1 1 d D U . . .
O2_3 O 0.8378(10) 0.2025(7) 0.3948(6) 0.073(5) Uani 1 1 d D U . . .
O3_3 O 0.6466(10) -0.0969(7) 0.3398(5) 0.066(5) Uani 1 1 d D U . . .
O4_3 O 0.6703(11) -0.1408(7) 0.2946(5) 0.070(6) Uani 1 1 d D U . . .
N1_3 N 0.8711(14) 0.0425(9) 0.2833(6) 0.110(5) Uani 1 1 d D U . . .
C1_3 C 0.8084(16) 0.1609(10) 0.3944(8) 0.078(5) Uani 1 1 d D U . . .
C2_3 C 0.8117(16) 0.0563(10) 0.3308(8) 0.092(5) Uani 1 1 d D U . . .
C3_3 C 0.7968(15) 0.0862(10) 0.3584(7) 0.086(5) Uani 1 1 d D U . . .
H3_3 H 0.764279 0.074778 0.373174 0.104 Uiso 1 1 calc R U . . .
C4_3 C 0.8270(16) 0.1308(10) 0.3648(8) 0.084(5) Uani 1 1 d D U . . .
C5_3 C 0.8754(16) 0.1450(10) 0.3433(8) 0.092(6) Uani 1 1 d D U . . .
H5_3 H 0.891732 0.177799 0.345104 0.110 Uiso 1 1 calc R U . . .
C6_3 C 0.9028(15) 0.1147(10) 0.3188(8) 0.096(6) Uani 1 1 d D U . . .
H6_3 H 0.943689 0.122284 0.308326 0.115 Uiso 1 1 calc R U . . .
C7_3 C 0.8637(17) 0.0721(11) 0.3111(8) 0.100(5) Uani 1 1 d D U . . .
C8_3 C 0.7932(17) 0.0088(10) 0.3182(8) 0.095(5) Uani 1 1 d D U . . .
C9_3 C 0.7441(15) -0.0261(10) 0.3269(7) 0.090(5) Uani 1 1 d D U . . .
H9_3 H 0.720696 -0.022005 0.346891 0.108 Uiso 1 1 calc R U . . .
C10_3 C 0.7300(16) -0.0663(10) 0.3064(8) 0.087(5) Uani 1 1 d D U . . .
C11_3 C 0.7647(16) -0.0706(10) 0.2773(8) 0.092(6) Uani 1 1 d D U . . .
H11_3 H 0.753609 -0.098058 0.263346 0.111 Uiso 1 1 calc R U . . .
C12_3 C 0.8138(16) -0.0389(10) 0.2667(8) 0.098(6) Uani 1 1 d D U . . .
H12_3 H 0.839925 -0.045064 0.247849 0.117 Uiso 1 1 calc R U . . .
C13_3 C 0.8211(17) 0.0037(11) 0.2868(8) 0.101(5) Uani 1 1 d D U . . .
C14_3 C 0.6792(16) -0.1057(11) 0.3132(8) 0.075(5) Uani 1 1 d D U . . .
C15_3 C 0.9552(14) 0.0096(8) 0.2472(6) 0.131(6) Uani 1 1 d DG U . . .
H15_3 H 0.952453 -0.021071 0.258368 0.158 Uiso 1 1 calc R U . . .
C16_3 C 1.0014(12) 0.0160(9) 0.2225(7) 0.138(7) Uani 1 1 d DG U . . .
H16_3 H 1.030209 -0.010315 0.216849 0.165 Uiso 1 1 calc R U . . .
C17_3 C 1.0053(12) 0.0610(11) 0.2062(6) 0.144(6) Uani 1 1 d DG U . . .
C18_3 C 0.9631(14) 0.0995(8) 0.2144(6) 0.139(7) Uani 1 1 d DG U . . .
H18_3 H 0.965827 0.130251 0.203260 0.167 Uiso 1 1 calc R U . . .
C19_3 C 0.9169(12) 0.0931(8) 0.2391(7) 0.133(6) Uani 1 1 d DG U . . .
H19_3 H 0.888071 0.119496 0.244779 0.159 Uiso 1 1 calc R U . . .
C20_3 C 0.9130(12) 0.0482(9) 0.2555(6) 0.125(6) Uani 1 1 d DG U . . .
C21_3 C 1.0648(14) 0.0387(10) 0.1562(8) 0.158(8) Uani 1 1 d DG U . . .
H21_3 H 1.030647 0.014623 0.151337 0.189 Uiso 1 1 calc R U . . .
C22_3 C 1.1200(17) 0.0424(11) 0.1362(6) 0.160(8) Uani 1 1 d DG U . . .
H22_3 H 1.123542 0.020924 0.117634 0.192 Uiso 1 1 calc R U . . .
C23_3 C 1.1699(13) 0.0777(13) 0.1433(8) 0.162(8) Uani 1 1 d DG U . . .
H23_3 H 1.207605 0.080245 0.129662 0.194 Uiso 1 1 calc R U . . .
C24_3 C 1.1646(13) 0.1092(11) 0.1705(9) 0.160(8) Uani 1 1 d DG U . . .
H24_3 H 1.198771 0.133266 0.175393 0.192 Uiso 1 1 calc R U . . .
C25_3 C 1.1095(16) 0.1054(10) 0.1905(7) 0.158(8) Uani 1 1 d DG U . . .
H25_3 H 1.105877 0.126966 0.209096 0.189 Uiso 1 1 calc R U . . .
C26_3 C 1.0595(12) 0.0702(11) 0.1834(7) 0.153(7) Uani 1 1 d DG U . . .
O1_4 O 0.7191(11) 0.2336(7) 0.4954(6) 0.088(5) Uani 1 1 d D U . . .
O2_4 O 0.7944(11) 0.2915(7) 0.4803(6) 0.091(5) Uani 1 1 d D U . . .
O3_4 O 0.4914(11) 0.2072(8) 0.6332(5) 0.082(5) Uani 1 1 d D U . . .
O4_4 O 0.4699(11) 0.2502(8) 0.6783(6) 0.085(5) Uani 1 1 d D U . . .
N1_4 N 0.6995(14) 0.3817(9) 0.6154(7) 0.130(5) Uani 1 1 d D U . . .
C1_4 C 0.7511(18) 0.2714(11) 0.4980(8) 0.098(5) Uani 1 1 d D U . . .
C2_4 C 0.6750(19) 0.3176(12) 0.5782(8) 0.118(5) Uani 1 1 d D U . . .
C3_4 C 0.6908(18) 0.2891(11) 0.5498(8) 0.114(6) Uani 1 1 d D U . . .
H3_4 H 0.668716 0.258301 0.546317 0.137 Uiso 1 1 calc R U . . .
C4_4 C 0.7363(19) 0.3040(12) 0.5272(8) 0.111(5) Uani 1 1 d D U . . .
C5_4 C 0.7725(18) 0.3459(12) 0.5357(8) 0.119(6) Uani 1 1 d D U . . .
H5_4 H 0.807124 0.355150 0.521329 0.143 Uiso 1 1 calc R U . . .
C6_4 C 0.7630(18) 0.3765(12) 0.5637(8) 0.122(6) Uani 1 1 d D U . . .
H6_4 H 0.786563 0.406663 0.567255 0.147 Uiso 1 1 calc R U . . .
C7_4 C 0.7155(19) 0.3583(12) 0.5859(9) 0.124(5) Uani 1 1 d D U . . .
C8_4 C 0.6341(19) 0.3117(12) 0.6060(8) 0.116(5) Uani 1 1 d D U . . .
C9_4 C 0.5860(17) 0.2755(11) 0.6138(8) 0.109(6) Uani 1 1 d D U . . .
H9_4 H 0.578281 0.247726 0.599631 0.131 Uiso 1 1 calc R U . . .
C10_4 C 0.5505(18) 0.2812(11) 0.6423(8) 0.105(5) Uani 1 1 d D U . . .
C11_4 C 0.5658(18) 0.3219(11) 0.6624(8) 0.114(6) Uani 1 1 d D U . . .
H11_4 H 0.539277 0.325752 0.681348 0.137 Uiso 1 1 calc R U . . .
C12_4 C 0.6147(18) 0.3577(12) 0.6583(8) 0.120(6) Uani 1 1 d D U . . .
H12_4 H 0.626071 0.382835 0.674146 0.144 Uiso 1 1 calc R U . . .
C13_4 C 0.6453(19) 0.3519(12) 0.6275(9) 0.120(5) Uani 1 1 d D U . . .
C14_4 C 0.4999(18) 0.2443(11) 0.6536(8) 0.091(5) Uani 1 1 d D U . . .
C15_4 C 0.6901(11) 0.4659(10) 0.6348(8) 0.155(7) Uani 1 1 d DG U . . .
H15_4 H 0.643097 0.465330 0.627841 0.186 Uiso 1 1 calc R U . . .
C16_4 C 0.7193(14) 0.5087(8) 0.6482(8) 0.163(7) Uani 1 1 d DG U . . .
H16_4 H 0.692277 0.537300 0.650442 0.195 Uiso 1 1 calc R U . . .
C17_4 C 0.7881(15) 0.5096(8) 0.6584(8) 0.170(7) Uani 1 1 d DG U . . .
C18_4 C 0.8276(11) 0.4677(10) 0.6551(8) 0.164(7) Uani 1 1 d DG U . . .
H18_4 H 0.874648 0.468277 0.662045 0.197 Uiso 1 1 calc R U . . .
C19_4 C 0.7984(13) 0.4249(8) 0.6417(8) 0.157(7) Uani 1 1 d DG U . . .
H19_4 H 0.825469 0.396307 0.639444 0.188 Uiso 1 1 calc R U . . .
C20_4 C 0.7297(14) 0.4241(8) 0.6315(7) 0.147(6) Uani 1 1 d DG U . . .
C21_4 C 0.7791(13) 0.5886(12) 0.6872(9) 0.192(8) Uani 1 1 d DG U . . .
H21_4 H 0.732677 0.581194 0.690151 0.230 Uiso 1 1 calc R U . . .
C22_4 C 0.8068(18) 0.6327(10) 0.6993(9) 0.197(9) Uani 1 1 d DG U . . .
H22_4 H 0.779247 0.655411 0.710377 0.236 Uiso 1 1 calc R U . . .
C23_4 C 0.8747(19) 0.6435(9) 0.6950(9) 0.198(9) Uani 1 1 d DG U . . .
H23_4 H 0.893653 0.673584 0.703197 0.238 Uiso 1 1 calc R U . . .
C24_4 C 0.9150(14) 0.6102(12) 0.6787(10) 0.197(9) Uani 1 1 d DG U . . .
H24_4 H 0.961490 0.617542 0.675791 0.237 Uiso 1 1 calc R U . . .
C25_4 C 0.8874(15) 0.5661(11) 0.6667(9) 0.191(8) Uani 1 1 d DG U . . .
H25_4 H 0.914921 0.543326 0.655564 0.229 Uiso 1 1 calc R U . . .
C26_4 C 0.8194(16) 0.5553(9) 0.6710(9) 0.185(8) Uani 1 1 d DG U . . .
O1_5 O 0.2380(11) 0.0730(7) 0.3627(6) 0.081(5) Uani 1 1 d D U . . .
O2_5 O 0.1538(10) 0.1093(7) 0.3320(6) 0.077(5) Uani 1 1 d D U . . .
O3_5 O 0.5014(10) -0.1155(7) 0.3247(5) 0.072(6) Uani 1 1 d D U . . .
O4_5 O 0.5224(11) -0.1594(7) 0.2806(5) 0.073(6) Uani 1 1 d D U . . .
N1_5 N 0.2514(13) -0.0451(11) 0.2279(6) 0.124(5) Uani 1 1 d D U . . .
C1_5 C 0.1976(16) 0.0767(12) 0.3391(7) 0.084(5) Uani 1 1 d D U . . .
C2_5 C 0.2780(16) -0.0170(13) 0.2819(8) 0.106(5) Uani 1 1 d D U . . .
C3_5 C 0.2641(15) 0.0142(11) 0.3092(7) 0.099(6) Uani 1 1 d D U . . .
H3_5 H 0.294830 0.013846 0.328445 0.119 Uiso 1 1 calc R U . . .
C4_5 C 0.2090(16) 0.0447(12) 0.3092(7) 0.097(5) Uani 1 1 d D U . . .
C5_5 C 0.1687(16) 0.0475(12) 0.2798(7) 0.105(6) Uani 1 1 d D U . . .
H5_5 H 0.133115 0.071148 0.278619 0.125 Uiso 1 1 calc R U . . .
C6_5 C 0.1766(16) 0.0179(12) 0.2513(8) 0.112(6) Uani 1 1 d D U . . .
H6_5 H 0.146604 0.019893 0.231806 0.135 Uiso 1 1 calc R U . . .
C7_5 C 0.2323(17) -0.0152(13) 0.2539(8) 0.114(5) Uani 1 1 d D U . . .
C8_5 C 0.3288(16) -0.0514(13) 0.2740(7) 0.104(5) Uani 1 1 d D U . . .
C9_5 C 0.3868(15) -0.0706(11) 0.2922(7) 0.096(6) Uani 1 1 d D U . . .
H9_5 H 0.397276 -0.060555 0.314680 0.116 Uiso 1 1 calc R U . . .
C10_5 C 0.4280(15) -0.1040(12) 0.2771(7) 0.092(5) Uani 1 1 d D U . . .
C11_5 C 0.4088(16) -0.1188(12) 0.2445(7) 0.099(6) Uani 1 1 d D U . . .
H11_5 H 0.435970 -0.143404 0.234994 0.119 Uiso 1 1 calc R U . . .
C12_5 C 0.3546(15) -0.1014(12) 0.2245(7) 0.104(6) Uani 1 1 d D U . . .
H12_5 H 0.346601 -0.109995 0.201561 0.125 Uiso 1 1 calc R U . . .
C13_5 C 0.3125(16) -0.0697(13) 0.2416(8) 0.110(5) Uani 1 1 d D U . . .
C14_5 C 0.4881(15) -0.1304(12) 0.2942(7) 0.079(5) Uani 1 1 d D U . . .
C15_5 C 0.1509(14) -0.0764(10) 0.1964(7) 0.151(7) Uani 1 1 d DG U . . .
H15_5 H 0.128444 -0.078661 0.216798 0.181 Uiso 1 1 calc R U . . .
C16_5 C 0.1182(12) -0.0919(10) 0.1665(9) 0.156(8) Uani 1 1 d DG U . . .
H16_5 H 0.073328 -0.104870 0.166347 0.187 Uiso 1 1 calc R U . . .
C17_5 C 0.1510(18) -0.0886(10) 0.1367(7) 0.157(8) Uani 1 1 d DG U . . .
C18_5 C 0.2167(18) -0.0697(11) 0.1368(6) 0.154(8) Uani 1 1 d DG U . . .
H18_5 H 0.239131 -0.067368 0.116485 0.185 Uiso 1 1 calc R U . . .
C19_5 C 0.2494(12) -0.0541(10) 0.1668(7) 0.148(7) Uani 1 1 d DG U . . .
H19_5 H 0.294247 -0.041160 0.166936 0.178 Uiso 1 1 calc R U . . .
C20_5 C 0.2165(13) -0.0574(10) 0.1966(6) 0.142(6) Uani 1 1 d DG U . . .
O1_6 O 0.2051(11) 0.1680(8) 0.4434(6) 0.086(5) Uani 1 1 d D U . . .
O2_6 O 0.1242(11) 0.2081(7) 0.4126(6) 0.089(5) Uani 1 1 d D U . . .
O3_6 O 0.3424(10) 0.1896(7) 0.6201(5) 0.071(5) Uani 1 1 d D U . . .
O4_6 O 0.3183(11) 0.2324(7) 0.6645(5) 0.073(5) Uani 1 1 d D U . . .
N1_6 N 0.1046(14) 0.3173(10) 0.5506(6) 0.128(5) Uani 1 1 d D U . . .
C1_6 C 0.1625(17) 0.1989(12) 0.4381(7) 0.093(5) Uani 1 1 d D U . . .
C2_6 C 0.1668(18) 0.2560(12) 0.5258(7) 0.112(5) Uani 1 1 d D U . . .
C3_6 C 0.1798(17) 0.2265(12) 0.4976(7) 0.106(6) Uani 1 1 d D U . . .
H3_6 H 0.210948 0.199923 0.500711 0.127 Uiso 1 1 calc R U . . .
C4_6 C 0.1502(18) 0.2341(12) 0.4662(7) 0.104(5) Uani 1 1 d D U . . .
C5_6 C 0.1010(17) 0.2702(12) 0.4638(7) 0.112(6) Uani 1 1 d D U . . .
H5_6 H 0.077892 0.274731 0.442474 0.134 Uiso 1 1 calc R U . . .
C6_6 C 0.0817(18) 0.3010(12) 0.4900(7) 0.118(6) Uani 1 1 d D U . . .
H6_6 H 0.047640 0.325579 0.486986 0.141 Uiso 1 1 calc R U . . .
C7_6 C 0.1176(19) 0.2920(13) 0.5213(7) 0.119(5) Uani 1 1 d D U . . .
C8_6 C 0.1918(17) 0.2604(12) 0.5598(7) 0.112(5) Uani 1 1 d D U . . .
C9_6 C 0.2413(16) 0.2330(11) 0.5793(7) 0.103(6) Uani 1 1 d D U . . .
H9_6 H 0.264928 0.206536 0.569613 0.124 Uiso 1 1 calc R U . . .
C10_6 C 0.2545(16) 0.2456(12) 0.6127(7) 0.097(5) Uani 1 1 d D U . . .
C11_6 C 0.2155(16) 0.2822(12) 0.6260(7) 0.105(6) Uani 1 1 d D U . . .
H11_6 H 0.225533 0.289867 0.649049 0.126 Uiso 1 1 calc R U . . .
C12_6 C 0.1635(17) 0.3091(12) 0.6098(7) 0.115(6) Uani 1 1 d D U . . .
H12_6 H 0.137998 0.333737 0.620298 0.137 Uiso 1 1 calc R U . . .
C13_6 C 0.1529(18) 0.2955(13) 0.5756(7) 0.119(5) Uani 1 1 d D U . . .
C14_6 C 0.3075(16) 0.2214(12) 0.6357(7) 0.080(5) Uani 1 1 d D U . . .
C15_6 C 0.0049(15) 0.3575(9) 0.5725(7) 0.151(7) Uani 1 1 d DG U . . .
H15_6 H -0.005525 0.328023 0.583862 0.182 Uiso 1 1 calc R U . . .
C16_6 C -0.0372(12) 0.3983(12) 0.5745(8) 0.155(8) Uani 1 1 d DG U . . .
H16_6 H -0.076441 0.396705 0.587146 0.186 Uiso 1 1 calc R U . . .
C17_6 C -0.0219(15) 0.4415(9) 0.5578(9) 0.157(8) Uani 1 1 d DG U . . .
C18_6 C 0.0356(17) 0.4438(8) 0.5393(8) 0.155(8) Uani 1 1 d DG U . . .
H18_6 H 0.046040 0.473347 0.527892 0.186 Uiso 1 1 calc R U . . .
C19_6 C 0.0777(13) 0.4030(11) 0.5373(7) 0.151(7) Uani 1 1 d DG U . . .
H19_6 H 0.116957 0.404666 0.524608 0.182 Uiso 1 1 calc R U . . .
C20_6 C 0.0624(13) 0.3599(8) 0.5539(7) 0.143(6) Uani 1 1 d DG U . . .

loop_
_atom_site_aniso_label
_atom_site_aniso_U_11
_atom_site_aniso_U_22
_atom_site_aniso_U_33
_atom_site_aniso_U_23
_atom_site_aniso_U_13
_atom_site_aniso_U_12
Mo1 0.092(3) 0.054(3) 0.119(4) 0.009(2) 0.022(3) 0.005(2)
Mo2 0.091(3) 0.069(3) 0.120(4) 0.014(3) 0.018(3) 0.013(2)
Mo3 0.081(3) 0.061(3) 0.113(4) 0.008(2) 0.021(2) -0.008(2)
Mo4 0.093(3) 0.064(3) 0.128(4) 0.011(3) 0.027(3) -0.006(2)
Mo5 0.089(3) 0.060(3) 0.109(4) -0.009(2) 0.020(3) -0.001(2)
Mo6 0.102(3) 0.063(3) 0.108(4) -0.012(3) 0.023(3) 0.006(2)
O1_1 0.079(10) 0.060(11) 0.078(13) 0.029(9) -0.010(9) 0.013(8)
O2_1 0.088(10) 0.060(10) 0.081(13) 0.032(9) -0.012(10) 0.013(9)
O3_1 0.093(10) 0.018(10) 0.115(12) 0.006(9) 0.023(9) -0.001(8)
O4_1 0.097(10) 0.018(10) 0.117(12) 0.005(9) 0.035(9) -0.004(8)
N1_1 0.119(9) 0.063(9) 0.108(10) 0.016(8) 0.011(9) -0.005(8)
C1_1 0.088(9) 0.064(10) 0.086(12) 0.031(8) -0.006(9) 0.012(8)
C2_1 0.108(9) 0.064(10) 0.103(11) 0.016(9) 0.013(9) -0.001(8)
C3_1 0.103(10) 0.068(11) 0.100(12) 0.019(10) 0.009(10) 0.002(9)
C4_1 0.102(9) 0.071(10) 0.098(11) 0.026(9) 0.007(10) 0.003(8)
C5_1 0.108(11) 0.074(11) 0.105(12) 0.029(10) 0.009(11) 0.002(9)
C6_1 0.114(10) 0.070(11) 0.108(12) 0.026(10) 0.011(11) 0.001(10)
C7_1 0.113(9) 0.066(10) 0.106(11) 0.019(9) 0.011(9) -0.003(8)
C8_1 0.110(9) 0.059(10) 0.105(11) 0.015(9) 0.016(9) -0.004(8)
C9_1 0.107(10) 0.055(11) 0.106(12) 0.016(9) 0.019(10) -0.006(9)
C10_1 0.106(9) 0.045(10) 0.110(11) 0.017(9) 0.020(9) -0.006(8)
C11_1 0.110(11) 0.049(11) 0.110(12) 0.021(10) 0.020(10) -0.007(9)
C12_1 0.114(11) 0.052(11) 0.107(12) 0.017(10) 0.016(10) -0.004(9)
C13_1 0.114(9) 0.058(10) 0.106(11) 0.016(9) 0.015(9) -0.005(8)
C14_1 0.100(9) 0.029(10) 0.115(11) 0.009(8) 0.025(9) -0.005(8)
C15_1 0.141(13) 0.071(11) 0.109(13) 0.013(10) 0.003(11) -0.006(11)
C16_1 0.149(13) 0.076(12) 0.110(13) 0.013(11) 0.000(11) -0.005(12)
C17_1 0.156(13) 0.077(11) 0.116(13) 0.010(10) -0.002(11) -0.006(11)
C18_1 0.152(13) 0.070(11) 0.117(13) 0.013(11) -0.002(12) -0.007(12)
C19_1 0.144(13) 0.067(11) 0.113(13) 0.012(10) 0.000(11) -0.003(11)
C20_1 0.133(11) 0.066(10) 0.109(12) 0.016(9) 0.005(10) -0.005(10)
C21_1 0.164(15) 0.088(14) 0.122(15) 0.010(13) -0.002(13) -0.003(13)
C22_1 0.166(16) 0.088(14) 0.126(16) 0.011(13) -0.001(14) -0.004(13)
C23_1 0.167(17) 0.090(14) 0.125(16) 0.010(14) 0.001(15) -0.005(14)
C24_1 0.166(17) 0.087(14) 0.120(16) 0.008(13) 0.000(14) -0.006(14)
C25_1 0.165(16) 0.086(13) 0.118(15) 0.008(13) 0.000(14) -0.007(13)
C26_1 0.163(14) 0.083(12) 0.117(13) 0.009(11) -0.002(12) -0.004(12)
O1_2 0.060(9) 0.041(11) 0.099(11) 0.004(9) 0.019(9) -0.023(8)
O2_2 0.065(9) 0.037(11) 0.109(11) 0.004(9) 0.023(9) -0.019(8)
O3_2 0.044(10) 0.063(12) 0.086(13) 0.013(10) -0.015(11) 0.010(10)
O4_2 0.045(11) 0.071(12) 0.094(14) 0.014(10) -0.021(10) 0.014(10)
N1_2 0.081(9) 0.088(10) 0.116(11) 0.014(9) 0.003(9) -0.015(8)
C1_2 0.068(9) 0.048(10) 0.109(10) 0.008(8) 0.020(9) -0.025(8)
C2_2 0.074(9) 0.073(10) 0.111(11) 0.012(8) 0.008(9) -0.015(8)
C3_2 0.073(10) 0.064(11) 0.114(12) 0.014(9) 0.012(10) -0.019(9)
C4_2 0.070(9) 0.060(10) 0.115(11) 0.013(8) 0.016(9) -0.021(8)
C5_2 0.072(10) 0.068(11) 0.116(12) 0.012(10) 0.019(11) -0.021(9)
C6_2 0.075(10) 0.077(11) 0.118(12) 0.012(10) 0.015(11) -0.018(9)
C7_2 0.077(9) 0.078(10) 0.115(11) 0.012(9) 0.009(9) -0.016(8)
C8_2 0.074(9) 0.076(10) 0.112(11) 0.012(8) -0.001(9) -0.013(8)
C9_2 0.073(10) 0.076(11) 0.110(12) 0.015(9) -0.006(10) -0.011(9)
C10_2 0.066(10) 0.076(10) 0.110(12) 0.013(9) -0.007(10) -0.007(9)
C11_2 0.069(10) 0.080(11) 0.118(13) 0.013(10) -0.006(11) -0.006(10)
C12_2 0.073(10) 0.083(11) 0.120(12) 0.013(10) -0.006(11) -0.010(9)
C13_2 0.076(9) 0.080(10) 0.115(11) 0.012(9) 0.000(9) -0.010(8)
C14_2 0.049(10) 0.071(11) 0.098(12) 0.017(9) -0.014(10) 0.007(9)
C15_2 0.093(11) 0.116(12) 0.116(13) 0.023(12) 0.002(11) -0.021(11)
C16_2 0.096(12) 0.123(13) 0.118(13) 0.022(12) 0.000(11) -0.024(12)
C17_2 0.100(11) 0.133(12) 0.124(13) 0.021(12) 0.004(11) -0.026(11)
C18_2 0.096(11) 0.129(13) 0.123(13) 0.022(12) 0.008(11) -0.025(12)
C19_2 0.094(11) 0.118(12) 0.120(13) 0.021(12) 0.008(11) -0.023(11)
C20_2 0.087(10) 0.108(11) 0.118(12) 0.020(10) 0.004(10) -0.021(10)
C21_2 0.109(13) 0.156(16) 0.139(16) 0.027(13) 0.000(13) -0.031(14)
C22_2 0.112(14) 0.159(17) 0.140(17) 0.024(14) -0.004(14) -0.035(14)
C23_2 0.114(14) 0.159(17) 0.140(17) 0.022(14) -0.002(14) -0.035(14)
C24_2 0.112(14) 0.156(16) 0.138(17) 0.020(14) -0.001(14) -0.036(14)
C25_2 0.110(14) 0.153(16) 0.136(16) 0.021(13) 0.003(13) -0.035(13)
C26_2 0.107(12) 0.148(14) 0.133(14) 0.022(12) 0.002(12) -0.030(12)
O1_3 0.077(12) 0.031(10) 0.098(10) 0.020(8) 0.006(9) 0.005(8)
O2_3 0.078(12) 0.045(10) 0.098(10) 0.025(9) 0.016(9) 0.002(9)
O3_3 0.077(12) 0.046(11) 0.074(14) -0.022(10) -0.006(10) 0.001(10)
O4_3 0.083(12) 0.055(11) 0.072(13) -0.019(10) 0.009(11) -0.001(10)
N1_3 0.113(10) 0.084(10) 0.136(11) 0.000(9) 0.029(8) -0.010(8)
C1_3 0.085(11) 0.046(9) 0.103(10) 0.022(8) 0.010(8) 0.000(8)
C2_3 0.093(10) 0.065(10) 0.120(11) 0.007(8) 0.014(9) -0.006(9)
C3_3 0.088(11) 0.057(10) 0.114(11) 0.013(9) 0.012(10) -0.005(9)
C4_3 0.089(11) 0.055(10) 0.110(10) 0.015(8) 0.016(8) -0.005(9)
C5_3 0.094(12) 0.067(11) 0.116(12) 0.014(9) 0.021(9) -0.008(10)
C6_3 0.098(12) 0.071(11) 0.121(12) 0.012(10) 0.024(10) -0.008(9)
C7_3 0.104(11) 0.074(10) 0.125(11) 0.007(9) 0.021(9) -0.009(8)
C8_3 0.096(10) 0.068(10) 0.121(11) 0.000(9) 0.013(9) -0.004(8)
C9_3 0.094(11) 0.064(11) 0.113(12) -0.006(9) 0.009(10) -0.005(9)
C10_3 0.092(11) 0.062(10) 0.107(12) -0.007(9) 0.008(9) -0.003(9)
C11_3 0.095(12) 0.069(11) 0.114(13) -0.005(10) 0.013(10) -0.001(10)
C12_3 0.099(12) 0.073(11) 0.122(12) 0.000(10) 0.017(10) -0.001(10)
C13_3 0.103(10) 0.076(10) 0.126(11) 0.000(9) 0.019(9) -0.005(8)
C14_3 0.086(11) 0.054(10) 0.084(13) -0.018(9) 0.004(9) 0.001(9)
C15_3 0.130(14) 0.109(13) 0.160(14) 0.000(12) 0.049(10) -0.009(11)
C16_3 0.138(14) 0.118(13) 0.162(15) 0.002(12) 0.053(11) -0.009(12)
C17_3 0.146(14) 0.121(13) 0.168(15) 0.007(12) 0.052(10) -0.010(11)
C18_3 0.142(14) 0.118(13) 0.163(15) 0.010(12) 0.050(11) -0.011(12)
C19_3 0.134(14) 0.110(13) 0.159(14) 0.009(11) 0.045(11) -0.012(11)
C20_3 0.125(12) 0.102(11) 0.152(12) 0.002(10) 0.044(9) -0.010(10)
C21_3 0.165(17) 0.133(16) 0.181(17) 0.005(13) 0.060(13) -0.010(14)
C22_3 0.166(18) 0.135(17) 0.185(18) 0.004(15) 0.061(14) -0.012(14)
C23_3 0.169(18) 0.137(17) 0.187(19) 0.004(15) 0.061(14) -0.014(14)
C24_3 0.166(17) 0.136(17) 0.185(19) 0.005(15) 0.064(14) -0.012(14)
C25_3 0.163(16) 0.134(16) 0.182(18) 0.010(14) 0.061(13) -0.016(13)
C26_3 0.158(15) 0.131(14) 0.177(16) 0.008(12) 0.058(12) -0.013(12)
O1_4 0.101(13) 0.043(11) 0.124(11) -0.011(9) 0.032(9) -0.016(9)
O2_4 0.095(13) 0.041(11) 0.139(11) -0.008(9) 0.031(9) -0.015(9)
O3_4 0.100(11) 0.073(11) 0.074(13) -0.039(10) 0.018(10) -0.017(9)
O4_4 0.102(11) 0.074(11) 0.079(14) -0.042(10) 0.014(10) -0.011(9)
N1_4 0.138(11) 0.091(10) 0.164(11) -0.043(9) 0.036(9) -0.047(9)
C1_4 0.108(12) 0.053(11) 0.136(10) -0.011(9) 0.033(9) -0.022(9)
C2_4 0.131(11) 0.079(10) 0.147(11) -0.034(9) 0.037(9) -0.039(9)
C3_4 0.128(12) 0.075(11) 0.144(12) -0.026(9) 0.040(10) -0.032(10)
C4_4 0.124(12) 0.067(11) 0.145(11) -0.025(9) 0.038(9) -0.032(9)
C5_4 0.132(13) 0.074(12) 0.154(12) -0.032(10) 0.038(11) -0.038(10)
C6_4 0.135(12) 0.079(12) 0.156(13) -0.035(10) 0.039(10) -0.041(10)
C7_4 0.134(11) 0.083(10) 0.158(11) -0.037(9) 0.038(9) -0.043(9)
C8_4 0.129(11) 0.082(10) 0.139(11) -0.038(9) 0.033(9) -0.036(9)
C9_4 0.125(12) 0.081(11) 0.125(12) -0.039(10) 0.034(10) -0.032(9)
C10_4 0.122(11) 0.080(10) 0.116(12) -0.040(9) 0.028(9) -0.029(8)
C11_4 0.133(12) 0.086(12) 0.127(13) -0.043(10) 0.027(11) -0.030(10)
C12_4 0.136(12) 0.087(12) 0.139(13) -0.043(11) 0.026(10) -0.033(10)
C13_4 0.132(11) 0.086(10) 0.147(12) -0.042(9) 0.033(9) -0.039(9)
C14_4 0.110(10) 0.075(10) 0.089(13) -0.041(9) 0.022(9) -0.019(8)
C15_4 0.155(14) 0.104(13) 0.209(15) -0.059(12) 0.030(13) -0.050(11)
C16_4 0.160(14) 0.109(13) 0.220(15) -0.063(13) 0.027(14) -0.055(12)
C17_4 0.163(14) 0.119(13) 0.231(15) -0.064(12) 0.025(14) -0.058(12)
C18_4 0.157(14) 0.115(14) 0.222(15) -0.059(13) 0.021(14) -0.060(12)
C19_4 0.152(13) 0.109(13) 0.211(15) -0.055(12) 0.022(13) -0.056(11)
C20_4 0.149(12) 0.100(12) 0.195(13) -0.053(10) 0.028(12) -0.051(10)
C21_4 0.182(17) 0.133(16) 0.262(18) -0.078(15) 0.024(16) -0.064(14)
C22_4 0.184(18) 0.140(16) 0.269(19) -0.078(16) 0.025(18) -0.069(15)
C23_4 0.184(18) 0.141(17) 0.27(2) -0.080(16) 0.028(18) -0.071(15)
C24_4 0.183(18) 0.140(17) 0.270(19) -0.081(16) 0.030(17) -0.074(15)
C25_4 0.178(17) 0.135(16) 0.262(18) -0.077(15) 0.028(17) -0.073(14)
C26_4 0.174(16) 0.130(14) 0.252(17) -0.073(14) 0.026(15) -0.065(13)
O1_5 0.079(13) 0.047(10) 0.117(11) 0.016(9) 0.005(10) 0.026(9)
O2_5 0.068(12) 0.054(10) 0.110(11) 0.026(9) 0.011(10) 0.020(8)
O3_5 0.084(12) 0.039(11) 0.095(14) -0.016(11) 0.022(11) 0.029(10)
O4_5 0.088(12) 0.039(12) 0.093(14) -0.014(10) 0.017(11) 0.025(9)
N1_5 0.125(11) 0.104(10) 0.139(11) -0.014(9) -0.008(9) 0.025(9)
C1_5 0.081(12) 0.054(10) 0.117(10) 0.017(8) 0.007(9) 0.023(8)
C2_5 0.107(11) 0.080(10) 0.129(11) -0.004(9) -0.001(9) 0.026(8)
C3_5 0.100(12) 0.070(11) 0.127(12) 0.001(9) 0.001(10) 0.024(9)
C4_5 0.097(11) 0.069(10) 0.124(11) 0.005(9) 0.002(10) 0.023(8)
C5_5 0.106(12) 0.077(12) 0.129(12) 0.005(10) -0.004(11) 0.023(10)
C6_5 0.115(12) 0.087(12) 0.133(12) 0.001(10) -0.007(11) 0.024(10)
C7_5 0.116(11) 0.091(11) 0.135(11) -0.006(9) -0.006(10) 0.026(9)
C8_5 0.106(11) 0.077(10) 0.126(12) -0.008(9) 0.002(9) 0.023(8)
C9_5 0.101(12) 0.068(11) 0.121(12) -0.009(10) 0.009(10) 0.024(9)
C10_5 0.099(11) 0.064(11) 0.114(12) -0.009(10) 0.007(10) 0.025(8)
C11_5 0.109(12) 0.071(12) 0.117(13) -0.011(11) 0.004(10) 0.017(10)
C12_5 0.113(12) 0.079(12) 0.121(13) -0.011(10) -0.001(10) 0.014(10)
C13_5 0.115(11) 0.087(11) 0.128(12) -0.011(9) 0.000(9) 0.021(9)
C14_5 0.091(11) 0.047(11) 0.100(13) -0.016(10) 0.017(10) 0.026(8)
C15_5 0.151(15) 0.136(14) 0.160(15) -0.022(14) -0.024(13) 0.014(13)
C16_5 0.160(16) 0.142(15) 0.163(16) -0.027(15) -0.024(13) 0.014(14)
C17_5 0.161(16) 0.143(15) 0.163(16) -0.028(15) -0.019(14) 0.018(14)
C18_5 0.158(16) 0.144(15) 0.158(15) -0.032(15) -0.020(14) 0.022(14)
C19_5 0.151(15) 0.138(14) 0.153(14) -0.028(14) -0.017(13) 0.021(13)
C20_5 0.143(13) 0.128(12) 0.151(13) -0.022(12) -0.019(11) 0.020(11)
O1_6 0.107(14) 0.047(11) 0.104(10) 0.023(9) 0.008(9) 0.018(9)
O2_6 0.103(14) 0.047(11) 0.116(11) 0.017(9) 0.005(10) 0.021(9)
O3_6 0.090(10) 0.025(11) 0.100(11) -0.019(10) 0.030(9) 0.008(8)
O4_6 0.087(10) 0.029(11) 0.107(12) -0.023(10) 0.033(9) 0.016(8)
N1_6 0.132(11) 0.098(11) 0.153(11) -0.002(10) 0.003(9) 0.033(8)
C1_6 0.107(13) 0.053(10) 0.117(10) 0.016(9) 0.006(9) 0.020(9)
C2_6 0.119(11) 0.082(10) 0.134(10) 0.000(9) 0.002(9) 0.020(9)
C3_6 0.116(12) 0.073(11) 0.129(11) 0.006(10) 0.001(10) 0.019(10)
C4_6 0.115(12) 0.068(10) 0.128(10) 0.004(9) 0.002(10) 0.023(9)
C5_6 0.118(13) 0.079(12) 0.137(12) 0.002(10) -0.002(11) 0.029(10)
C6_6 0.124(13) 0.085(12) 0.143(12) -0.002(10) -0.001(11) 0.027(10)
C7_6 0.125(11) 0.089(11) 0.143(11) 0.000(10) 0.000(10) 0.026(9)
C8_6 0.119(11) 0.082(11) 0.134(11) -0.005(9) 0.004(9) 0.021(8)
C9_6 0.112(11) 0.070(11) 0.127(11) -0.011(10) 0.009(10) 0.020(9)
C10_6 0.107(10) 0.060(10) 0.125(11) -0.015(10) 0.013(9) 0.022(8)
C11_6 0.113(12) 0.070(12) 0.132(12) -0.015(11) 0.012(10) 0.029(9)
C12_6 0.120(12) 0.084(12) 0.140(12) -0.010(11) 0.007(11) 0.031(9)
C13_6 0.126(11) 0.090(11) 0.142(11) -0.008(10) 0.003(10) 0.028(8)
C14_6 0.094(9) 0.038(10) 0.110(11) -0.022(9) 0.026(9) 0.015(7)
C15_6 0.144(15) 0.116(14) 0.196(16) 0.013(13) 0.021(12) 0.040(12)
C16_6 0.146(16) 0.118(15) 0.202(17) 0.016(14) 0.023(14) 0.040(13)
C17_6 0.149(16) 0.122(15) 0.202(17) 0.019(15) 0.024(14) 0.037(13)
C18_6 0.147(16) 0.118(14) 0.202(17) 0.019(14) 0.023(14) 0.042(13)
C19_6 0.147(15) 0.113(14) 0.196(16) 0.013(13) 0.022(13) 0.039(12)
C20_6 0.140(13) 0.107(12) 0.182(14) 0.008(11) 0.017(11) 0.041(10)

loop_
_atom_type_symbol
_atom_type_description
_atom_type_scat_dispersion_real
_atom_type_scat_dispersion_imag
_atom_type_scat_source
C C 0.0181 0.0091 'International Tables Vol C Tables 4.2.6.8 and 6.1.1.4'
H H 0.0000 0.0000 'International Tables Vol C Tables 4.2.6.8 and 6.1.1.4'
Mo Mo -0.0483 2.7339 'International Tables Vol C Tables 4.2.6.8 and 6.1.1.4'
N N 0.0311 0.0180 'International Tables Vol C Tables 4.2.6.8 and 6.1.1.4'
O O 0.0492 0.0322 'International Tables Vol C Tables 4.2.6.8 and 6.1.1.4'

loop_
_geom_angle_atom_site_label_1
_geom_angle_atom_site_label_2
_geom_angle_atom_site_label_3
_geom_angle
_geom_angle_site_symmetry_1
_geom_angle_site_symmetry_3
_geom_angle_publ_flag
O3_2 Mo1 O1_5 91.1(9) 3_656 . ?
O3_2 Mo1 Mo2 90.1(5) 3_656 . ?
O1_5 Mo1 Mo2 92.8(6) . . ?
O3_2 Mo1 O1_1 176.3(8) 3_656 . ?
O1_5 Mo1 O1_1 90.1(9) . . ?
Mo2 Mo1 O1_1 93.3(6) . . ?
O3_2 Mo1 O1_6 89.1(9) 3_656 . ?
O1_5 Mo1 O1_6 175.8(9) . . ?
Mo2 Mo1 O1_6 91.4(6) . . ?
O1_1 Mo1 O1_6 89.5(9) . . ?
O4_2 Mo2 O2_1 176.8(8) 3_656 . ?
O4_2 Mo2 Mo1 92.9(5) 3_656 . ?
O2_1 Mo2 Mo1 89.6(6) . . ?
O4_2 Mo2 O2_5 90.8(9) 3_656 . ?
O2_1 Mo2 O2_5 91.2(9) . . ?
Mo1 Mo2 O2_5 90.6(6) . . ?
O4_2 Mo2 O2_6 89.8(9) 3_656 . ?
O2_1 Mo2 O2_6 88.1(9) . . ?
Mo1 Mo2 O2_6 92.1(6) . . ?
O2_5 Mo2 O2_6 177.2(8) . . ?
Mo4 Mo3 O1_4 92.8(6) . . ?
Mo4 Mo3 O3_1 90.4(5) . . ?
O1_4 Mo3 O3_1 90.6(9) . . ?
Mo4 Mo3 O1_2 92.6(5) . . ?
O1_4 Mo3 O1_2 89.9(9) . . ?
O3_1 Mo3 O1_2 176.9(7) . . ?
Mo4 Mo3 O1_3 92.8(5) . . ?
O1_4 Mo3 O1_3 174.4(8) . . ?
O3_1 Mo3 O1_3 89.9(8) . . ?
O1_2 Mo3 O1_3 89.3(8) . . ?
O4_1 Mo4 Mo3 92.9(5) . . ?
O4_1 Mo4 O2_3 90.5(9) . . ?
Mo3 Mo4 O2_3 91.8(5) . . ?
O4_1 Mo4 O2_2 175.3(8) . . ?
Mo3 Mo4 O2_2 91.8(5) . . ?
O2_3 Mo4 O2_2 88.9(8) . . ?
O4_1 Mo4 O2_4 91.6(9) . . ?
Mo3 Mo4 O2_4 91.8(6) . . ?
O2_3 Mo4 O2_4 175.7(8) . . ?
O2_2 Mo4 O2_4 88.7(9) . . ?
O3_6 Mo5 O3_5 178.2(9) . 3_656 ?
O3_6 Mo5 O3_4 90.5(9) . . ?
O3_5 Mo5 O3_4 91.3(9) 3_656 . ?
O3_6 Mo5 Mo6 89.8(6) . . ?
O3_5 Mo5 Mo6 90.4(6) 3_656 . ?
O3_4 Mo5 Mo6 91.7(6) . . ?
O3_6 Mo5 O3_3 90.2(8) . 3_656 ?
O3_5 Mo5 O3_3 88.0(9) 3_656 3_656 ?
O3_4 Mo5 O3_3 176.9(8) . 3_656 ?
Mo6 Mo5 O3_3 91.2(6) . 3_656 ?
O4_5 Mo6 O4_3 90.3(9) 3_656 3_656 ?
O4_5 Mo6 Mo5 91.4(6) 3_656 . ?
O4_3 Mo6 Mo5 91.8(6) 3_656 . ?
O4_5 Mo6 O4_6 176.4(8) 3_656 . ?
O4_3 Mo6 O4_6 89.7(9) 3_656 . ?
Mo5 Mo6 O4_6 92.2(5) . . ?
O4_5 Mo6 O4_4 88.8(9) 3_656 . ?
O4_3 Mo6 O4_4 177.4(8) 3_656 . ?
Mo5 Mo6 O4_4 90.7(6) . . ?
O4_6 Mo6 O4_4 91.0(9) . . ?
C1_1 O1_1 Mo1 113.6(17) . . ?
C1_1 O2_1 Mo2 116.4(16) . . ?
C14_1 O3_1 Mo3 113.6(16) . . ?
C14_1 O4_1 Mo4 116.8(18) . . ?
C7_1 N1_1 C20_1 128(2) . . ?
C7_1 N1_1 C13_1 104.3(19) . . ?
C20_1 N1_1 C13_1 127.6(19) . . ?
O1_1 C1_1 O2_1 126(2) . . ?
O1_1 C1_1 C4_1 118(2) . . ?
O2_1 C1_1 C4_1 113(2) . . ?
C7_1 C2_1 C3_1 117(2) . . ?
C7_1 C2_1 C8_1 106(2) . . ?
C3_1 C2_1 C8_1 137(2) . . ?
C4_1 C3_1 C2_1 124(2) . . ?
C4_1 C3_1 H3_1 118.2 . . ?
C2_1 C3_1 H3_1 118.2 . . ?
C3_1 C4_1 C5_1 116(2) . . ?
C3_1 C4_1 C1_1 121(2) . . ?
C5_1 C4_1 C1_1 123(2) . . ?
C4_1 C5_1 C6_1 126(2) . . ?
C4_1 C5_1 H5_1 117.1 . . ?
C6_1 C5_1 H5_1 117.1 . . ?
C5_1 C6_1 C7_1 114(2) . . ?
C5_1 C6_1 H6_1 122.8 . . ?
C7_1 C6_1 H6_1 122.8 . . ?
C2_1 C7_1 N1_1 113(2) . . ?
C2_1 C7_1 C6_1 123(2) . . ?
N1_1 C7_1 C6_1 124(2) . . ?
C13_1 C8_1 C9_1 117(2) . . ?
C13_1 C8_1 C2_1 109(2) . . ?
C9_1 C8_1 C2_1 134(2) . . ?
C10_1 C9_1 C8_1 120(2) . . ?
C10_1 C9_1 H9_1 120.0 . . ?
C8_1 C9_1 H9_1 120.0 . . ?
C9_1 C10_1 C11_1 119(2) . . ?
C9_1 C10_1 C14_1 124(2) . . ?
C11_1 C10_1 C14_1 117(2) . . ?
C12_1 C11_1 C10_1 126(2) . . ?
C12_1 C11_1 H11_1 117.2 . . ?
C10_1 C11_1 H11_1 117.2 . . ?
C11_1 C12_1 C13_1 113(2) . . ?
C11_1 C12_1 H12_1 123.6 . . ?
C13_1 C12_1 H12_1 123.6 . . ?
C8_1 C13_1 C12_1 125(2) . . ?
C8_1 C13_1 N1_1 108(2) . . ?
C12_1 C13_1 N1_1 126(2) . . ?
O4_1 C14_1 O3_1 126(2) . . ?
O4_1 C14_1 C10_1 124(2) . . ?
O3_1 C14_1 C10_1 110(2) . . ?
C16_1 C15_1 C20_1 120.0 . . ?
C16_1 C15_1 H15_1 120.0 . . ?
C20_1 C15_1 H15_1 120.0 . . ?
C17_1 C16_1 C15_1 120.0 . . ?
C17_1 C16_1 H16_1 120.0 . . ?
C15_1 C16_1 H16_1 120.0 . . ?
C18_1 C17_1 C16_1 120.0 . . ?
C18_1 C17_1 C26_1 118.7(18) . . ?
C16_1 C17_1 C26_1 121.3(18) . . ?
C17_1 C18_1 C19_1 120.0 . . ?
C17_1 C18_1 H18_1 120.0 . . ?
C19_1 C18_1 H18_1 120.0 . . ?
C18_1 C19_1 C20_1 120.0 . . ?
C18_1 C19_1 H19_1 120.0 . . ?
C20_1 C19_1 H19_1 120.0 . . ?
C19_1 C20_1 C15_1 120.0 . . ?
C19_1 C20_1 N1_1 119.8(17) . . ?
C15_1 C20_1 N1_1 120.2(17) . . ?
C22_1 C21_1 C26_1 120.0 . . ?
C22_1 C21_1 H21_1 120.0 . . ?
C26_1 C21_1 H21_1 120.0 . . ?
C23_1 C22_1 C21_1 120.0 . . ?
C23_1 C22_1 H22_1 120.0 . . ?
C21_1 C22_1 H22_1 120.0 . . ?
C22_1 C23_1 C24_1 120.0 . . ?
C22_1 C23_1 H23_1 120.0 . . ?
C24_1 C23_1 H23_1 120.0 . . ?
C23_1 C24_1 C25_1 120.0 . . ?
C23_1 C24_1 H24_1 120.0 . . ?
C25_1 C24_1 H24_1 120.0 . . ?
C26_1 C25_1 C24_1 120.0 . . ?
C26_1 C25_1 H25_1 120.0 . . ?
C24_1 C25_1 H25_1 120.0 . . ?
C25_1 C26_1 C21_1 120.0 . . ?
C25_1 C26_1 C17_1 121.5(19) . . ?
C21_1 C26_1 C17_1 118.5(19) . . ?
C1_2 O1_2 Mo3 109.9(17) . . ?
C1_2 O2_2 Mo4 109.9(16) . . ?
C14_2 O3_2 Mo1 116.9(16) . 3_656 ?
C14_2 O4_2 Mo2 115.8(17) . 3_656 ?
C7_2 N1_2 C20_2 128(2) . . ?
C7_2 N1_2 C13_2 104.1(19) . . ?
C20_2 N1_2 C13_2 126.5(19) . . ?
O1_2 C1_2 O2_2 134(2) . . ?
O1_2 C1_2 C4_2 116(2) . . ?
O2_2 C1_2 C4_2 110(2) . . ?
C7_2 C2_2 C3_2 116(2) . . ?
C7_2 C2_2 C8_2 106(2) . . ?
C3_2 C2_2 C8_2 138(2) . . ?
C4_2 C3_2 C2_2 125(2) . . ?
C4_2 C3_2 H3_2 117.4 . . ?
C2_2 C3_2 H3_2 117.4 . . ?
C3_2 C4_2 C5_2 115(2) . . ?
C3_2 C4_2 C1_2 120(2) . . ?
C5_2 C4_2 C1_2 124(2) . . ?
C4_2 C5_2 C6_2 125(2) . . ?
C4_2 C5_2 H5_2 117.4 . . ?
C6_2 C5_2 H5_2 117.4 . . ?
C5_2 C6_2 C7_2 116(2) . . ?
C5_2 C6_2 H6_2 122.1 . . ?
C7_2 C6_2 H6_2 122.1 . . ?
C2_2 C7_2 N1_2 113(2) . . ?
C2_2 C7_2 C6_2 122(2) . . ?
N1_2 C7_2 C6_2 124(2) . . ?
C13_2 C8_2 C9_2 119(2) . . ?
C13_2 C8_2 C2_2 108(2) . . ?
C9_2 C8_2 C2_2 132(2) . . ?
C10_2 C9_2 C8_2 120(2) . . ?
C10_2 C9_2 H9_2 120.0 . . ?
C8_2 C9_2 H9_2 120.0 . . ?
C9_2 C10_2 C11_2 118(2) . . ?
C9_2 C10_2 C14_2 123(2) . . ?
C11_2 C10_2 C14_2 119(2) . . ?
C12_2 C11_2 C10_2 126(2) . . ?
C12_2 C11_2 H11_2 116.9 . . ?
C10_2 C11_2 H11_2 116.9 . . ?
C11_2 C12_2 C13_2 114(2) . . ?
C11_2 C12_2 H12_2 123.0 . . ?
C13_2 C12_2 H12_2 123.0 . . ?
C8_2 C13_2 C12_2 122(2) . . ?
C8_2 C13_2 N1_2 109(2) . . ?
C12_2 C13_2 N1_2 129(2) . . ?
O4_2 C14_2 O3_2 124(2) . . ?
O4_2 C14_2 C10_2 123(2) . . ?
O3_2 C14_2 C10_2 114(2) . . ?
C16_2 C15_2 C20_2 120.0 . . ?
C16_2 C15_2 H15_2 120.0 . . ?
C20_2 C15_2 H15_2 120.0 . . ?
C17_2 C16_2 C15_2 120.0 . . ?
C17_2 C16_2 H16_2 120.0 . . ?
C15_2 C16_2 H16_2 120.0 . . ?
C18_2 C17_2 C16_2 120.0 . . ?
C18_2 C17_2 C26_2 120.3(18) . . ?
C16_2 C17_2 C26_2 119.7(18) . . ?
C19_2 C18_2 C17_2 120.0 . . ?
C19_2 C18_2 H18_2 120.0 . . ?
C17_2 C18_2 H18_2 120.0 . . ?
C18_2 C19_2 C20_2 120.0 . . ?
C18_2 C19_2 H19_2 120.0 . . ?
C20_2 C19_2 H19_2 120.0 . . ?
C19_2 C20_2 C15_2 120.0 . . ?
C19_2 C20_2 N1_2 121.6(17) . . ?
C15_2 C20_2 N1_2 118.3(17) . . ?
C22_2 C21_2 C26_2 120.0 . . ?
C22_2 C21_2 H21_2 120.0 . . ?
C26_2 C21_2 H21_2 120.0 . . ?
C21_2 C22_2 C23_2 120.0 . . ?
C21_2 C22_2 H22_2 120.0 . . ?
C23_2 C22_2 H22_2 120.0 . . ?
C22_2 C23_2 C24_2 120.0 . . ?
C22_2 C23_2 H23_2 120.0 . . ?
C24_2 C23_2 H23_2 120.0 . . ?
C25_2 C24_2 C23_2 120.0 . . ?
C25_2 C24_2 H24_2 120.0 . . ?
C23_2 C24_2 H24_2 120.0 . . ?
C24_2 C25_2 C26_2 120.0 . . ?
C24_2 C25_2 H25_2 120.0 . . ?
C26_2 C25_2 H25_2 120.0 . . ?
C25_2 C26_2 C21_2 120.0 . . ?
C25_2 C26_2 C17_2 120.6(19) . . ?
C21_2 C26_2 C17_2 119(2) . . ?
C1_3 O1_3 Mo3 110.7(17) . . ?
C1_3 O2_3 Mo4 111.6(17) . . ?
C14_3 O3_3 Mo5 114.3(16) . 3_656 ?
C14_3 O4_3 Mo6 116.6(18) . 3_656 ?
C7_3 N1_3 C20_3 131(2) . . ?
C7_3 N1_3 C13_3 104.0(19) . . ?
C20_3 N1_3 C13_3 125(2) . . ?
O1_3 C1_3 O2_3 132(2) . . ?
O1_3 C1_3 C4_3 116(2) . . ?
O2_3 C1_3 C4_3 111(2) . . ?
C7_3 C2_3 C3_3 117(2) . . ?
C7_3 C2_3 C8_3 105(2) . . ?
C3_3 C2_3 C8_3 137(2) . . ?
C4_3 C3_3 C2_3 123(2) . . ?
C4_3 C3_3 H3_3 118.3 . . ?
C2_3 C3_3 H3_3 118.3 . . ?
C3_3 C4_3 C5_3 116(2) . . ?
C3_3 C4_3 C1_3 121(2) . . ?
C5_3 C4_3 C1_3 123(2) . . ?
C4_3 C5_3 C6_3 125(2) . . ?
C4_3 C5_3 H5_3 117.3 . . ?
C6_3 C5_3 H5_3 117.3 . . ?
C5_3 C6_3 C7_3 114(2) . . ?
C5_3 C6_3 H6_3 123.2 . . ?
C7_3 C6_3 H6_3 123.2 . . ?
N1_3 C7_3 C2_3 113(2) . . ?
N1_3 C7_3 C6_3 124(2) . . ?
C2_3 C7_3 C6_3 123(2) . . ?
C13_3 C8_3 C9_3 118(2) . . ?
C13_3 C8_3 C2_3 107(2) . . ?
C9_3 C8_3 C2_3 133(2) . . ?
C10_3 C9_3 C8_3 120(2) . . ?
C10_3 C9_3 H9_3 120.0 . . ?
C8_3 C9_3 H9_3 120.0 . . ?
C9_3 C10_3 C11_3 118(2) . . ?
C9_3 C10_3 C14_3 125(2) . . ?
C11_3 C10_3 C14_3 117(2) . . ?
C12_3 C11_3 C10_3 126(2) . . ?
C12_3 C11_3 H11_3 116.8 . . ?
C10_3 C11_3 H11_3 116.8 . . ?
C11_3 C12_3 C13_3 113(2) . . ?
C11_3 C12_3 H12_3 123.6 . . ?
C13_3 C12_3 H12_3 123.6 . . ?
C8_3 C13_3 C12_3 124(2) . . ?
C8_3 C13_3 N1_3 108(2) . . ?
C12_3 C13_3 N1_3 126(2) . . ?
O4_3 C14_3 O3_3 126(2) . . ?
O4_3 C14_3 C10_3 122(2) . . ?
O3_3 C14_3 C10_3 113(2) . . ?
C16_3 C15_3 C20_3 120.0 . . ?
C16_3 C15_3 H15_3 120.0 . . ?
C20_3 C15_3 H15_3 120.0 . . ?
C15_3 C16_3 C17_3 120.0 . . ?
C15_3 C16_3 H16_3 120.0 . . ?
C17_3 C16_3 H16_3 120.0 . . ?
C18_3 C17_3 C16_3 120.0 . . ?
C18_3 C17_3 C26_3 119.1(19) . . ?
C16_3 C17_3 C26_3 120.4(19) . . ?
C19_3 C18_3 C17_3 120.0 . . ?
C19_3 C18_3 H18_3 120.0 . . ?
C17_3 C18_3 H18_3 120.0 . . ?
C18_3 C19_3 C20_3 120.0 . . ?
C18_3 C19_3 H19_3 120.0 . . ?
C20_3 C19_3 H19_3 120.0 . . ?
C19_3 C20_3 C15_3 120.0 . . ?
C19_3 C20_3 N1_3 120.7(17) . . ?
C15_3 C20_3 N1_3 118.9(18) . . ?
C22_3 C21_3 C26_3 120.0 . . ?
C22_3 C21_3 H21_3 120.0 . . ?
C26_3 C21_3 H21_3 120.0 . . ?
C23_3 C22_3 C21_3 120.0 . . ?
C23_3 C22_3 H22_3 120.0 . . ?
C21_3 C22_3 H22_3 120.0 . . ?
C24_3 C23_3 C22_3 120.0 . . ?
C24_3 C23_3 H23_3 120.0 . . ?
C22_3 C23_3 H23_3 120.0 . . ?
C23_3 C24_3 C25_3 120.0 . . ?
C23_3 C24_3 H24_3 120.0 . . ?
C25_3 C24_3 H24_3 120.0 . . ?
C24_3 C25_3 C26_3 120.0 . . ?
C24_3 C25_3 H25_3 120.0 . . ?
C26_3 C25_3 H25_3 120.0 . . ?
C25_3 C26_3 C21_3 120.0 . . ?
C25_3 C26_3 C17_3 122(2) . . ?
C21_3 C26_3 C17_3 118(2) . . ?
C1_4 O1_4 Mo3 112.0(18) . . ?
C1_4 O2_4 Mo4 110.0(16) . . ?
C14_4 O3_4 Mo5 115.3(16) . . ?
C14_4 O4_4 Mo6 117.3(18) . . ?
C7_4 N1_4 C20_4 130(2) . . ?
C7_4 N1_4 C13_4 103.6(19) . . ?
C20_4 N1_4 C13_4 127(2) . . ?
O1_4 C1_4 O2_4 133(3) . . ?
O1_4 C1_4 C4_4 116(2) . . ?
O2_4 C1_4 C4_4 110(2) . . ?
C7_4 C2_4 C8_4 105(2) . . ?
C7_4 C2_4 C3_4 118(2) . . ?
C8_4 C2_4 C3_4 136(2) . . ?
C4_4 C3_4 C2_4 123(2) . . ?
C4_4 C3_4 H3_4 118.4 . . ?
C2_4 C3_4 H3_4 118.4 . . ?
C3_4 C4_4 C5_4 116(2) . . ?
C3_4 C4_4 C1_4 120(2) . . ?
C5_4 C4_4 C1_4 124(2) . . ?
C4_4 C5_4 C6_4 126(2) . . ?
C4_4 C5_4 H5_4 116.9 . . ?
C6_4 C5_4 H5_4 116.9 . . ?
C5_4 C6_4 C7_4 114(2) . . ?
C5_4 C6_4 H6_4 122.8 . . ?
C7_4 C6_4 H6_4 122.8 . . ?
C2_4 C7_4 N1_4 113(2) . . ?
C2_4 C7_4 C6_4 122(2) . . ?
N1_4 C7_4 C6_4 124(2) . . ?
C13_4 C8_4 C9_4 119(2) . . ?
C13_4 C8_4 C2_4 108(2) . . ?
C9_4 C8_4 C2_4 132(2) . . ?
C10_4 C9_4 C8_4 119(2) . . ?
C10_4 C9_4 H9_4 120.6 . . ?
C8_4 C9_4 H9_4 120.6 . . ?
C9_4 C10_4 C11_4 117(2) . . ?
C9_4 C10_4 C14_4 123(2) . . ?
C11_4 C10_4 C14_4 119(2) . . ?
C12_4 C11_4 C10_4 128(2) . . ?
C12_4 C11_4 H11_4 115.8 . . ?
C10_4 C11_4 H11_4 115.8 . . ?
C11_4 C12_4 C13_4 111(2) . . ?
C11_4 C12_4 H12_4 124.4 . . ?
C13_4 C12_4 H12_4 124.4 . . ?
C8_4 C13_4 C12_4 124(2) . . ?
C8_4 C13_4 N1_4 109(2) . . ?
C12_4 C13_4 N1_4 126(2) . . ?
O4_4 C14_4 O3_4 125(2) . . ?
O4_4 C14_4 C10_4 122(2) . . ?
O3_4 C14_4 C10_4 113(2) . . ?
C16_4 C15_4 C20_4 120.0 . . ?
C16_4 C15_4 H15_4 120.0 . . ?
C20_4 C15_4 H15_4 120.0 . . ?
C15_4 C16_4 C17_4 120.0 . . ?
C15_4 C16_4 H16_4 120.0 . . ?
C17_4 C16_4 H16_4 120.0 . . ?
C18_4 C17_4 C16_4 120.0 . . ?
C18_4 C17_4 C26_4 120.1(19) . . ?
C16_4 C17_4 C26_4 119.9(19) . . ?
C17_4 C18_4 C19_4 120.0 . . ?
C17_4 C18_4 H18_4 120.0 . . ?
C19_4 C18_4 H18_4 120.0 . . ?
C20_4 C19_4 C18_4 120.0 . . ?
C20_4 C19_4 H19_4 120.0 . . ?
C18_4 C19_4 H19_4 120.0 . . ?
C19_4 C20_4 C15_4 120.0 . . ?
C19_4 C20_4 N1_4 121.1(18) . . ?
C15_4 C20_4 N1_4 118.8(18) . . ?
C22_4 C21_4 C26_4 120.0 . . ?
C22_4 C21_4 H21_4 120.0 . . ?
C26_4 C21_4 H21_4 120.0 . . ?
C23_4 C22_4 C21_4 120.0 . . ?
C23_4 C22_4 H22_4 120.0 . . ?
C21_4 C22_4 H22_4 120.0 . . ?
C22_4 C23_4 C24_4 120.0 . . ?
C22_4 C23_4 H23_4 120.0 . . ?
C24_4 C23_4 H23_4 120.0 . . ?
C23_4 C24_4 C25_4 120.0 . . ?
C23_4 C24_4 H24_4 120.0 . . ?
C25_4 C24_4 H24_4 120.0 . . ?
C26_4 C25_4 C24_4 120.0 . . ?
C26_4 C25_4 H25_4 120.0 . . ?
C24_4 C25_4 H25_4 120.0 . . ?
C25_4 C26_4 C21_4 120.0 . . ?
C25_4 C26_4 C17_4 122(2) . . ?
C21_4 C26_4 C17_4 118(2) . . ?
C1_5 O1_5 Mo1 112.8(17) . . ?
C1_5 O2_5 Mo2 112.0(17) . . ?
C14_5 O3_5 Mo5 116.2(16) . 3_656 ?
C14_5 O4_5 Mo6 118.1(18) . 3_656 ?
C7_5 N1_5 C20_5 131(2) . . ?
C7_5 N1_5 C13_5 104(2) . . ?
C20_5 N1_5 C13_5 124(2) . . ?
O1_5 C1_5 O2_5 131(3) . . ?
O1_5 C1_5 C4_5 117(2) . . ?
O2_5 C1_5 C4_5 111(2) . . ?
C7_5 C2_5 C3_5 117(2) . . ?
C7_5 C2_5 C8_5 106(2) . . ?
C3_5 C2_5 C8_5 137(2) . . ?
C4_5 C3_5 C2_5 124(2) . . ?
C4_5 C3_5 H3_5 118.2 . . ?
C2_5 C3_5 H3_5 118.2 . . ?
C3_5 C4_5 C5_5 117(2) . . ?
C3_5 C4_5 C1_5 121(2) . . ?
C5_5 C4_5 C1_5 122(2) . . ?
C4_5 C5_5 C6_5 125(2) . . ?
C4_5 C5_5 H5_5 117.7 . . ?
C6_5 C5_5 H5_5 117.7 . . ?
C5_5 C6_5 C7_5 115(2) . . ?
C5_5 C6_5 H6_5 122.4 . . ?
C7_5 C6_5 H6_5 122.4 . . ?
N1_5 C7_5 C2_5 113(2) . . ?
N1_5 C7_5 C6_5 124(2) . . ?
C2_5 C7_5 C6_5 123(2) . . ?
C13_5 C8_5 C9_5 118(2) . . ?
C13_5 C8_5 C2_5 108(2) . . ?
C9_5 C8_5 C2_5 133(2) . . ?
C10_5 C9_5 C8_5 120(2) . . ?
C10_5 C9_5 H9_5 120.1 . . ?
C8_5 C9_5 H9_5 120.1 . . ?
C9_5 C10_5 C11_5 118(2) . . ?
C9_5 C10_5 C14_5 126(2) . . ?
C11_5 C10_5 C14_5 117(2) . . ?
C12_5 C11_5 C10_5 127(2) . . ?
C12_5 C11_5 H11_5 116.6 . . ?
C10_5 C11_5 H11_5 116.6 . . ?
C11_5 C12_5 C13_5 113(2) . . ?
C11_5 C12_5 H12_5 123.5 . . ?
C13_5 C12_5 H12_5 123.5 . . ?
C12_5 C13_5 C8_5 124(2) . . ?
C12_5 C13_5 N1_5 127(2) . . ?
C8_5 C13_5 N1_5 109(2) . . ?
O4_5 C14_5 O3_5 123(2) . . ?
O4_5 C14_5 C10_5 124(2) . . ?
O3_5 C14_5 C10_5 113(2) . . ?
C16_5 C15_5 C20_5 120.0 . . ?
C16_5 C15_5 H15_5 120.0 . . ?
C20_5 C15_5 H15_5 120.0 . . ?
C15_5 C16_5 C17_5 120.0 . . ?
C15_5 C16_5 H16_5 120.0 . . ?
C17_5 C16_5 H16_5 120.0 . . ?
C18_5 C17_5 C16_5 120.0 . . ?
C17_5 C18_5 C19_5 120.0 . . ?
C17_5 C18_5 H18_5 120.0 . . ?
C19_5 C18_5 H18_5 120.0 . . ?
C18_5 C19_5 C20_5 120.0 . . ?
C18_5 C19_5 H19_5 120.0 . . ?
C20_5 C19_5 H19_5 120.0 . . ?
C19_5 C20_5 C15_5 120.0 . . ?
C19_5 C20_5 N1_5 120.6(19) . . ?
C15_5 C20_5 N1_5 119.2(19) . . ?
C1_6 O1_6 Mo1 113.7(19) . . ?
C1_6 O2_6 Mo2 111.3(17) . . ?
C14_6 O3_6 Mo5 117.6(17) . . ?
C14_6 O4_6 Mo6 116.1(18) . . ?
C7_6 N1_6 C20_6 128(2) . . ?
C7_6 N1_6 C13_6 103.1(19) . . ?
C20_6 N1_6 C13_6 128(2) . . ?
O1_6 C1_6 O2_6 132(3) . . ?
O1_6 C1_6 C4_6 117(2) . . ?
O2_6 C1_6 C4_6 111(2) . . ?
C7_6 C2_6 C3_6 117(2) . . ?
C7_6 C2_6 C8_6 105(2) . . ?
C3_6 C2_6 C8_6 137(2) . . ?
C4_6 C3_6 C2_6 124(2) . . ?
C4_6 C3_6 H3_6 118.2 . . ?
C2_6 C3_6 H3_6 118.2 . . ?
C3_6 C4_6 C5_6 116(2) . . ?
C3_6 C4_6 C1_6 120(2) . . ?
C5_6 C4_6 C1_6 123(2) . . ?
C4_6 C5_6 C6_6 126(2) . . ?
C4_6 C5_6 H5_6 116.9 . . ?
C6_6 C5_6 H5_6 116.9 . . ?
C5_6 C6_6 C7_6 114(2) . . ?
C5_6 C6_6 H6_6 123.0 . . ?
C7_6 C6_6 H6_6 123.0 . . ?
C2_6 C7_6 N1_6 114(2) . . ?
C2_6 C7_6 C6_6 123(2) . . ?
N1_6 C7_6 C6_6 123(2) . . ?
C13_6 C8_6 C2_6 109(2) . . ?
C13_6 C8_6 C9_6 119(2) . . ?
C2_6 C8_6 C9_6 132(2) . . ?
C10_6 C9_6 C8_6 119(2) . . ?
C10_6 C9_6 H9_6 120.7 . . ?
C8_6 C9_6 H9_6 120.7 . . ?
C9_6 C10_6 C11_6 118(2) . . ?
C9_6 C10_6 C14_6 124(2) . . ?
C11_6 C10_6 C14_6 117(2) . . ?
C10_6 C11_6 C12_6 128(2) . . ?
C10_6 C11_6 H11_6 116.2 . . ?
C12_6 C11_6 H11_6 116.2 . . ?
C11_6 C12_6 C13_6 112(2) . . ?
C11_6 C12_6 H12_6 124.0 . . ?
C13_6 C12_6 H12_6 124.0 . . ?
C8_6 C13_6 C12_6 124(2) . . ?
C8_6 C13_6 N1_6 109(2) . . ?
C12_6 C13_6 N1_6 127(2) . . ?
O4_6 C14_6 O3_6 124(2) . . ?
O4_6 C14_6 C10_6 124(3) . . ?
O3_6 C14_6 C10_6 112(2) . . ?
C16_6 C15_6 C20_6 120.0 . . ?
C16_6 C15_6 H15_6 120.0 . . ?
C20_6 C15_6 H15_6 120.0 . . ?
C17_6 C16_6 C15_6 120.0 . . ?
C17_6 C16_6 H16_6 120.0 . . ?
C15_6 C16_6 H16_6 120.0 . . ?
C16_6 C17_6 C18_6 120.0 . . ?
C17_6 C18_6 C19_6 120.0 . . ?
C17_6 C18_6 H18_6 120.0 . . ?
C19_6 C18_6 H18_6 120.0 . . ?
C20_6 C19_6 C18_6 120.0 . . ?
C20_6 C19_6 H19_6 120.0 . . ?
C18_6 C19_6 H19_6 120.0 . . ?
C19_6 C20_6 C15_6 120.0 . . ?
C19_6 C20_6 N1_6 119.6(19) . . ?
C15_6 C20_6 N1_6 120.4(19) . . ?

loop_
_geom_bond_atom_site_label_1
_geom_bond_atom_site_label_2
_geom_bond_distance
_geom_bond_site_symmetry_2
_geom_bond_publ_flag
Mo1 O3_2 2.09(2) 3_656 ?
Mo1 O1_5 2.09(2) . ?
Mo1 Mo2 2.105(5) . ?
Mo1 O1_1 2.11(2) . ?
Mo1 O1_6 2.12(2) . ?
Mo2 O4_2 2.10(2) 3_656 ?
Mo2 O2_1 2.10(2) . ?
Mo2 O2_5 2.13(2) . ?
Mo2 O2_6 2.13(2) . ?
Mo3 Mo4 2.095(5) . ?
Mo3 O1_4 2.14(2) . ?
Mo3 O3_1 2.16(2) . ?
Mo3 O1_2 2.16(2) . ?
Mo3 O1_3 2.16(2) . ?
Mo4 O4_1 2.09(2) . ?
Mo4 O2_3 2.14(2) . ?
Mo4 O2_2 2.15(2) . ?
Mo4 O2_4 2.18(2) . ?
Mo5 O3_6 2.09(2) . ?
Mo5 O3_5 2.10(2) 3_656 ?
Mo5 O3_4 2.11(2) . ?
Mo5 Mo6 2.120(5) . ?
Mo5 O3_3 2.12(2) 3_656 ?
Mo6 O4_5 2.09(2) 3_656 ?
Mo6 O4_3 2.10(2) 3_656 ?
Mo6 O4_6 2.12(2) . ?
Mo6 O4_4 2.14(2) . ?
O1_1 C1_1 1.22(2) . ?
O2_1 C1_1 1.27(2) . ?
O3_1 C14_1 1.29(2) . ?
O4_1 C14_1 1.19(2) . ?
N1_1 C7_1 1.39(2) . ?
N1_1 C20_1 1.427(18) . ?
N1_1 C13_1 1.45(2) . ?
C1_1 C4_1 1.497(19) . ?
C2_1 C7_1 1.39(2) . ?
C2_1 C3_1 1.42(2) . ?
C2_1 C8_1 1.43(2) . ?
C3_1 C4_1 1.37(2) . ?
C3_1 H3_1 0.9500 . ?
C4_1 C5_1 1.38(2) . ?
C5_1 C6_1 1.41(2) . ?
C5_1 H5_1 0.9500 . ?
C6_1 C7_1 1.42(2) . ?
C6_1 H6_1 0.9500 . ?
C8_1 C13_1 1.40(2) . ?
C8_1 C9_1 1.42(2) . ?
C9_1 C10_1 1.38(2) . ?
C9_1 H9_1 0.9500 . ?
C10_1 C11_1 1.39(2) . ?
C10_1 C14_1 1.505(19) . ?
C11_1 C12_1 1.39(2) . ?
C11_1 H11_1 0.9500 . ?
C12_1 C13_1 1.41(2) . ?
C12_1 H12_1 0.9500 . ?
C15_1 C16_1 1.3900 . ?
C15_1 C20_1 1.3900 . ?
C15_1 H15_1 0.9500 . ?
C16_1 C17_1 1.3900 . ?
C16_1 H16_1 0.9500 . ?
C17_1 C18_1 1.3900 . ?
C17_1 C26_1 1.461(16) . ?
C18_1 C19_1 1.3900 . ?
C18_1 H18_1 0.9500 . ?
C19_1 C20_1 1.3900 . ?
C19_1 H19_1 0.9500 . ?
C21_1 C22_1 1.3900 . ?
C21_1 C26_1 1.3900 . ?
C21_1 H21_1 0.9500 . ?
C22_1 C23_1 1.3900 . ?
C22_1 H22_1 0.9500 . ?
C23_1 C24_1 1.3900 . ?
C23_1 H23_1 0.9500 . ?
C24_1 C25_1 1.3900 . ?
C24_1 H24_1 0.9500 . ?
C25_1 C26_1 1.3900 . ?
C25_1 H25_1 0.9500 . ?
O1_2 C1_2 1.20(2) . ?
O2_2 C1_2 1.25(2) . ?
O3_2 C14_2 1.30(2) . ?
O4_2 C14_2 1.21(2) . ?
N1_2 C7_2 1.39(2) . ?
N1_2 C20_2 1.433(18) . ?
N1_2 C13_2 1.45(2) . ?
C1_2 C4_2 1.505(19) . ?
C2_2 C7_2 1.39(2) . ?
C2_2 C3_2 1.41(2) . ?
C2_2 C8_2 1.42(2) . ?
C3_2 C4_2 1.37(2) . ?
C3_2 H3_2 0.9500 . ?
C4_2 C5_2 1.37(2) . ?
C5_2 C6_2 1.41(2) . ?
C5_2 H5_2 0.9500 . ?
C6_2 C7_2 1.42(2) . ?
C6_2 H6_2 0.9500 . ?
C8_2 C13_2 1.40(2) . ?
C8_2 C9_2 1.41(2) . ?
C9_2 C10_2 1.38(2) . ?
C9_2 H9_2 0.9500 . ?
C10_2 C11_2 1.39(2) . ?
C10_2 C14_2 1.507(19) . ?
C11_2 C12_2 1.39(2) . ?
C11_2 H11_2 0.9500 . ?
C12_2 C13_2 1.41(2) . ?
C12_2 H12_2 0.9500 . ?
C15_2 C16_2 1.3900 . ?
C15_2 C20_2 1.3900 . ?
C15_2 H15_2 0.9500 . ?
C16_2 C17_2 1.3900 . ?
C16_2 H16_2 0.9500 . ?
C17_2 C18_2 1.3900 . ?
C17_2 C26_2 1.457(16) . ?
C18_2 C19_2 1.3900 . ?
C18_2 H18_2 0.9500 . ?
C19_2 C20_2 1.3900 . ?
C19_2 H19_2 0.9500 . ?
C21_2 C22_2 1.3900 . ?
C21_2 C26_2 1.3900 . ?
C21_2 H21_2 0.9500 . ?
C22_2 C23_2 1.3900 . ?
C22_2 H22_2 0.9500 . ?
C23_2 C24_2 1.3900 . ?
C23_2 H23_2 0.9500 . ?
C24_2 C25_2 1.3900 . ?
C24_2 H24_2 0.9500 . ?
C25_2 C26_2 1.3900 . ?
C25_2 H25_2 0.9500 . ?
O1_3 C1_3 1.21(2) . ?
O2_3 C1_3 1.27(2) . ?
O3_3 C14_3 1.29(2) . ?
O4_3 C14_3 1.21(2) . ?
N1_3 C7_3 1.39(2) . ?
N1_3 C20_3 1.431(18) . ?
N1_3 C13_3 1.46(2) . ?
C1_3 C4_3 1.500(19) . ?
C2_3 C7_3 1.39(2) . ?
C2_3 C3_3 1.41(2) . ?
C2_3 C8_3 1.42(2) . ?
C3_3 C4_3 1.37(2) . ?
C3_3 H3_3 0.9500 . ?
C4_3 C5_3 1.38(2) . ?
C5_3 C6_3 1.41(2) . ?
C5_3 H5_3 0.9500 . ?
C6_3 C7_3 1.41(2) . ?
C6_3 H6_3 0.9500 . ?
C8_3 C13_3 1.41(2) . ?
C8_3 C9_3 1.41(2) . ?
C9_3 C10_3 1.38(2) . ?
C9_3 H9_3 0.9500 . ?
C10_3 C11_3 1.39(2) . ?
C10_3 C14_3 1.502(19) . ?
C11_3 C12_3 1.38(2) . ?
C11_3 H11_3 0.9500 . ?
C12_3 C13_3 1.41(2) . ?
C12_3 H12_3 0.9500 . ?
C15_3 C16_3 1.3900 . ?
C15_3 C20_3 1.3900 . ?
C15_3 H15_3 0.9500 . ?
C16_3 C17_3 1.3900 . ?
C16_3 H16_3 0.9500 . ?
C17_3 C18_3 1.3900 . ?
C17_3 C26_3 1.464(17) . ?
C18_3 C19_3 1.3900 . ?
C18_3 H18_3 0.9500 . ?
C19_3 C20_3 1.3900 . ?
C19_3 H19_3 0.9500 . ?
C21_3 C22_3 1.3900 . ?
C21_3 C26_3 1.3900 . ?
C21_3 H21_3 0.9500 . ?
C22_3 C23_3 1.3900 . ?
C22_3 H22_3 0.9500 . ?
C23_3 C24_3 1.3900 . ?
C23_3 H23_3 0.9500 . ?
C24_3 C25_3 1.3900 . ?
C24_3 H24_3 0.9500 . ?
C25_3 C26_3 1.3900 . ?
C25_3 H25_3 0.9500 . ?
O1_4 C1_4 1.21(2) . ?
O2_4 C1_4 1.26(2) . ?
O3_4 C14_4 1.30(2) . ?
O4_4 C14_4 1.19(2) . ?
N1_4 C7_4 1.39(2) . ?
N1_4 C20_4 1.430(18) . ?
N1_4 C13_4 1.45(2) . ?
C1_4 C4_4 1.505(19) . ?
C2_4 C7_4 1.39(2) . ?
C2_4 C8_4 1.42(2) . ?
C2_4 C3_4 1.42(2) . ?
C3_4 C4_4 1.37(2) . ?
C3_4 H3_4 0.9500 . ?
C4_4 C5_4 1.37(2) . ?
C5_4 C6_4 1.41(2) . ?
C5_4 H5_4 0.9500 . ?
C6_4 C7_4 1.42(2) . ?
C6_4 H6_4 0.9500 . ?
C8_4 C13_4 1.40(2) . ?
C8_4 C9_4 1.41(2) . ?
C9_4 C10_4 1.38(2) . ?
C9_4 H9_4 0.9500 . ?
C10_4 C11_4 1.39(2) . ?
C10_4 C14_4 1.500(19) . ?
C11_4 C12_4 1.38(2) . ?
C11_4 H11_4 0.9500 . ?
C12_4 C13_4 1.41(2) . ?
C12_4 H12_4 0.9500 . ?
C15_4 C16_4 1.3900 . ?
C15_4 C20_4 1.3900 . ?
C15_4 H15_4 0.9500 . ?
C16_4 C17_4 1.3900 . ?
C16_4 H16_4 0.9500 . ?
C17_4 C18_4 1.3900 . ?
C17_4 C26_4 1.463(17) . ?
C18_4 C19_4 1.3900 . ?
C18_4 H18_4 0.9500 . ?
C19_4 C20_4 1.3900 . ?
C19_4 H19_4 0.9500 . ?
C21_4 C22_4 1.3900 . ?
C21_4 C26_4 1.3900 . ?
C21_4 H21_4 0.9500 . ?
C22_4 C23_4 1.3900 . ?
C22_4 H22_4 0.9500 . ?
C23_4 C24_4 1.3900 . ?
C23_4 H23_4 0.9500 . ?
C24_4 C25_4 1.3900 . ?
C24_4 H24_4 0.9500 . ?
C25_4 C26_4 1.3900 . ?
C25_4 H25_4 0.9500 . ?
O1_5 C1_5 1.20(2) . ?
O2_5 C1_5 1.25(2) . ?
O3_5 C14_5 1.29(2) . ?
O4_5 C14_5 1.19(2) . ?
N1_5 C7_5 1.39(2) . ?
N1_5 C20_5 1.429(19) . ?
N1_5 C13_5 1.45(2) . ?
C1_5 C4_5 1.506(19) . ?
C2_5 C7_5 1.39(2) . ?
C2_5 C3_5 1.42(2) . ?
C2_5 C8_5 1.42(2) . ?
C3_5 C4_5 1.36(2) . ?
C3_5 H3_5 0.9500 . ?
C4_5 C5_5 1.38(2) . ?
C5_5 C6_5 1.41(2) . ?
C5_5 H5_5 0.9500 . ?
C6_5 C7_5 1.42(2) . ?
C6_5 H6_5 0.9500 . ?
C8_5 C13_5 1.40(2) . ?
C8_5 C9_5 1.42(2) . ?
C9_5 C10_5 1.38(2) . ?
C9_5 H9_5 0.9500 . ?
C10_5 C11_5 1.39(2) . ?
C10_5 C14_5 1.511(19) . ?
C11_5 C12_5 1.38(2) . ?
C11_5 H11_5 0.9500 . ?
C12_5 C13_5 1.40(2) . ?
C12_5 H12_5 0.9500 . ?
C15_5 C16_5 1.3900 . ?
C15_5 C20_5 1.3900 . ?
C15_5 H15_5 0.9500 . ?
C16_5 C17_5 1.3900 . ?
C16_5 H16_5 0.9500 . ?
C17_5 C18_5 1.3900 . ?
C18_5 C19_5 1.3900 . ?
C18_5 H18_5 0.9500 . ?
C19_5 C20_5 1.3900 . ?
C19_5 H19_5 0.9500 . ?
O1_6 C1_6 1.20(2) . ?
O2_6 C1_6 1.26(2) . ?
O3_6 C14_6 1.29(2) . ?
O4_6 C14_6 1.19(2) . ?
N1_6 C7_6 1.39(2) . ?
N1_6 C20_6 1.437(18) . ?
N1_6 C13_6 1.46(2) . ?
C1_6 C4_6 1.504(19) . ?
C2_6 C7_6 1.38(2) . ?
C2_6 C3_6 1.42(2) . ?
C2_6 C8_6 1.42(2) . ?
C3_6 C4_6 1.36(2) . ?
C3_6 H3_6 0.9500 . ?
C4_6 C5_6 1.38(2) . ?
C5_6 C6_6 1.41(2) . ?
C5_6 H5_6 0.9500 . ?
C6_6 C7_6 1.42(2) . ?
C6_6 H6_6 0.9500 . ?
C8_6 C13_6 1.40(2) . ?
C8_6 C9_6 1.42(2) . ?
C9_6 C10_6 1.38(2) . ?
C9_6 H9_6 0.9500 . ?
C10_6 C11_6 1.38(2) . ?
C10_6 C14_6 1.500(19) . ?
C11_6 C12_6 1.39(2) . ?
C11_6 H11_6 0.9500 . ?
C12_6 C13_6 1.42(2) . ?
C12_6 H12_6 0.9500 . ?
C15_6 C16_6 1.3900 . ?
C15_6 C20_6 1.3900 . ?
C15_6 H15_6 0.9500 . ?
C16_6 C17_6 1.3900 . ?
C16_6 H16_6 0.9500 . ?
C17_6 C18_6 1.3900 . ?
C18_6 C19_6 1.3900 . ?
C18_6 H18_6 0.9500 . ?
C19_6 C20_6 1.3900 . ?
C19_6 H19_6 0.9500 . ?
